data_7118659
loop_
_publ_author_name
'Omori, Hiroto'
'Hiroto, Satoru'
'Shinokubo, Hiroshi'

_publ_section_title
;
 The synthesis of Ni(II) and Al(III) 10-azacorroles through
 coordination-induced cyclisation involving 1,2-migration.
;
_journal_issue 17
_journal_name_full 'Chemical communications (Cambridge, England)'
_journal_page_first 3540
_journal_page_last 3543
_journal_paper_doi 10.1039/c5cc10247b
_journal_volume 52
_journal_year 2016
_chemical_formula_sum 'C49 H51 Br2 Cu N5'
_chemical_formula_weight 933.30
_chemical_name_systematic '5-mesityl-N,N-bis(alpha-bromodipyrrinyl)amine Cu(II)'
_space_group_crystal_system orthorhombic
_space_group_IT_number 29
_space_group_name_Hall 'P 2c -2ac'
_space_group_name_H-M_alt 'P c a 21'
_symmetry_space_group_name_Hall 'P 2c -2ac'
_symmetry_space_group_name_H-M 'P c a 21'
_atom_sites_solution_hydrogens geom
_audit_update_record
;
2015-04-14 deposited with the CCDC.
2016-01-27 downloaded from the CCDC.
;
_cell_angle_alpha 90
_cell_angle_beta 90
_cell_angle_gamma 90
_cell_formula_units_Z 16
_cell_length_a 13.4817(9)
_cell_length_b 41.726(2)
_cell_length_c 31.034(3)
_cell_measurement_reflns_used 9871
_cell_measurement_temperature 90.(2)
_cell_measurement_theta_max 23.9727
_cell_measurement_theta_min 2.4798
_cell_volume 17458(2)
_computing_cell_refinement 'SAINT V8.32B (Bruker AXS Inc., 2013)'
_computing_data_reduction 'SAINT V8.32B (Bruker AXS Inc., 2013)'
_computing_structure_refinement 'SHELXL-2013 (Sheldrick, 2013)'
_diffrn_ambient_temperature 90.(2)
_diffrn_detector_area_resol_mean 10.4167
_diffrn_measured_fraction_theta_full 0.948
_diffrn_measured_fraction_theta_max 0.948
_diffrn_radiation_wavelength 0.71073
_diffrn_reflns_av_R_equivalents 0.0801
_diffrn_reflns_limit_h_max 15
_diffrn_reflns_limit_h_min -15
_diffrn_reflns_limit_k_max 46
_diffrn_reflns_limit_k_min -49
_diffrn_reflns_limit_l_max 36
_diffrn_reflns_limit_l_min -35
_diffrn_reflns_number 102658
_diffrn_reflns_theta_full 25.02
_diffrn_reflns_theta_max 25.02
_diffrn_reflns_theta_min 2.20
_exptl_absorpt_coefficient_mu 2.371
_exptl_absorpt_correction_T_max 0.87
_exptl_absorpt_correction_T_min 0.54
_exptl_absorpt_correction_type multi-scan
_exptl_absorpt_process_details 'SADABS V2012/1 (Bruker AXS Inc.)'
_exptl_crystal_colour violet
_exptl_crystal_density_diffrn 1.420
_exptl_crystal_density_method 'not measured'
_exptl_crystal_description prism
_exptl_crystal_F_000 7664
_exptl_crystal_recrystallization_method 'Re-crystallisation from solvent: hexane'
_exptl_crystal_size_max 0.930
_exptl_crystal_size_mid 0.250
_exptl_crystal_size_min 0.060
_refine_diff_density_max 1.616
_refine_diff_density_min -1.161
_refine_ls_abs_structure_details
;
Flack x determined using 7533 quotients [(I+)-(I-)]/[(I+)+(I-)]
(Parsons and Flack (2004), Acta Cryst. A60, s61).
;
_refine_ls_abs_structure_Flack 0.493(4)
_refine_ls_extinction_method none
_refine_ls_goodness_of_fit_ref 1.023
_refine_ls_hydrogen_treatment constr
_refine_ls_matrix_type full
_refine_ls_number_parameters 2084
_refine_ls_number_reflns 27981
_refine_ls_number_restraints 2231
_refine_ls_restrained_S_all 0.999
_refine_ls_R_factor_all 0.1351
_refine_ls_R_factor_gt 0.0798
_refine_ls_shift/su_max 0.005
_refine_ls_shift/su_mean 0.000
_refine_ls_structure_factor_coef Fsqd
_refine_ls_weighting_details 'w=1/[\s^2^(Fo^2^)+(0.0574P)^2^+238.8542P] where P=(Fo^2^+2Fc^2^)/3'
_refine_ls_weighting_scheme calc
_refine_ls_wR_factor_gt 0.1796
_refine_ls_wR_factor_ref 0.2080
_reflns_number_gt 19106
_reflns_number_total 27981
_reflns_threshold_expression 'I > 2\s(I)'
_cod_data_source_file c5cc10247b2.cif
_cod_data_source_block I
_cod_depositor_comments 'Adding full bibliography for 7118659--7118660.cif.'
_cod_original_cell_volume 17458.(2)
_cod_database_code 7118659

loop_
_space_group_symop_operation_xyz
'x, y, z'
'-x, -y, z+1/2'
'x+1/2, -y, z'
'-x+1/2, y, z+1/2'

loop_
_atom_site_type_symbol
_atom_site_label
_atom_site_fract_x
_atom_site_fract_y
_atom_site_fract_z
_atom_site_U_iso_or_equiv
_atom_site_adp_type
_atom_site_calc_flag
_atom_site_refinement_flags_adp
_atom_site_refinement_flags_posn
_atom_site_occupancy
Br Br1A 0.75633(18) 0.14234(5) 0.14124(7) 0.0441(5) Uani d U . 1
Br Br2A 0.55872(17) 0.08809(6) 0.20838(7) 0.0445(6) Uani d U . 1
Br Br1B 0.23340(15) 0.36220(4) 0.12540(6) 0.0309(5) Uani d U . 1
Br Br2B 0.44501(14) 0.41530(5) 0.06344(6) 0.0329(5) Uani d U . 1
Br Br1C 0.2624(2) 0.36135(6) 0.49777(7) 0.0632(8) Uani d U . 1
Br Br2C 0.5234(2) 0.33830(6) 0.43230(8) 0.0591(7) Uani d U . 1
Br Br1D 0.6936(2) 0.14241(6) 0.77135(7) 0.0626(8) Uani d U . 1
Br Br2D 0.4334(2) 0.16043(6) 0.84311(8) 0.0628(8) Uani d U . 1
C C1A 0.7482(15) 0.0977(5) 0.1451(6) 0.036(3) Uani d U . 1
C C2A 0.8067(15) 0.0790(5) 0.1720(6) 0.036(3) Uani d U . 1
H H2A 0.8578 0.0862 0.1907 0.043 Uiso calc U R 1
C C3A 0.7743(14) 0.0472(5) 0.1657(6) 0.032(3) Uani d U . 1
H H3A 0.7974 0.0286 0.1801 0.039 Uiso calc U R 1
C C4A 0.7006(14) 0.0488(5) 0.1335(6) 0.029(2) Uani d U . 1
C C5A 0.6591(14) 0.0227(5) 0.1106(6) 0.030(2) Uani d U . 1
C C6A 0.6035(14) 0.0257(5) 0.0737(6) 0.031(2) Uani d U . 1
C C7A 0.5759(14) 0.0008(5) 0.0433(6) 0.031(3) Uani d U . 1
H H7A 0.5843 -0.0216 0.0473 0.037 Uiso calc U R 1
C C8A 0.5363(15) 0.0150(5) 0.0085(6) 0.033(3) Uani d U . 1
H H8A 0.5144 0.0045 -0.0169 0.039 Uiso calc U R 1
C C9A 0.5329(15) 0.0478(5) 0.0161(6) 0.032(2) Uani d U . 1
C C10A 0.4814(16) 0.1026(5) 0.0020(6) 0.035(2) Uani d U . 1
C C11A 0.4459(16) 0.1276(5) -0.0249(6) 0.041(3) Uani d U . 1
H H11A 0.4357 0.1265 -0.0551 0.049 Uiso calc U R 1
C C12A 0.4291(17) 0.1536(5) 0.0012(6) 0.041(3) Uani d U . 1
H H12A 0.405 0.1739 -0.0078 0.05 Uiso calc U R 1
C C13A 0.4538(17) 0.1449(5) 0.0438(6) 0.041(2) Uani d U . 1
C C14A 0.4453(17) 0.1630(5) 0.0806(6) 0.044(2) Uani d U . 1
C C15A 0.4642(16) 0.1521(5) 0.1214(6) 0.041(2) Uani d U . 1
C C16A 0.4366(16) 0.1687(5) 0.1606(6) 0.042(3) Uani d U . 1
H H16A 0.4039 0.1888 0.1628 0.05 Uiso calc U R 1
C C17A 0.4681(16) 0.1490(5) 0.1949(6) 0.040(3) Uani d U . 1
H H17A 0.4615 0.1534 0.2248 0.047 Uiso calc U R 1
C C18A 0.5094(16) 0.1228(5) 0.1768(6) 0.037(3) Uani d U . 1
C C19A 0.6797(15) -0.0104(5) 0.1282(6) 0.034(2) Uani d U . 1
C C20A 0.6181(15) -0.0242(5) 0.1577(6) 0.036(3) Uani d U . 1
C C21A 0.6338(16) -0.0556(5) 0.1723(7) 0.038(3) Uani d U . 1
H H21A 0.5915 -0.0646 0.1936 0.046 Uiso calc U R 1
C C22A 0.7112(16) -0.0735(5) 0.1556(7) 0.039(3) Uani d U . 1
C C23A 0.7751(15) -0.0593(5) 0.1254(7) 0.037(3) Uani d U . 1
H H23A 0.8289 -0.0714 0.1142 0.045 Uiso calc U R 1
C C24A 0.7617(15) -0.0278(5) 0.1113(6) 0.035(3) Uani d U . 1
C C25A 0.5281(15) -0.0064(5) 0.1762(7) 0.040(4) Uani d U . 1
H H25A 0.5362 -0.0039 0.2074 0.061 Uiso calc U R 1
H H25B 0.4676 -0.0187 0.1703 0.061 Uiso calc U R 1
H H25C 0.5229 0.0148 0.1628 0.061 Uiso calc U R 1
C C26A 0.7230(18) -0.1083(5) 0.1677(7) 0.050(5) Uani d U . 1
H H26A 0.6819 -0.1215 0.1487 0.075 Uiso calc U R 1
H H26B 0.702 -0.1113 0.1977 0.075 Uiso calc U R 1
H H26C 0.7927 -0.1145 0.1647 0.075 Uiso calc U R 1
C C27A 0.8308(14) -0.0127(5) 0.0789(6) 0.035(4) Uani d U . 1
H H27A 0.7933 -0.0065 0.0532 0.052 Uiso calc U R 1
H H27B 0.8825 -0.0281 0.0709 0.052 Uiso calc U R 1
H H27C 0.8615 0.0064 0.0916 0.052 Uiso calc U R 1
C C28A 0.3923(19) 0.1954(5) 0.0753(6) 0.048(3) Uani d U . 1
C C29A 0.2873(19) 0.1973(5) 0.0739(6) 0.053(3) Uani d U . 1
C C30A 0.243(2) 0.2280(5) 0.0723(6) 0.054(3) Uani d U . 1
H H30A 0.1725 0.2299 0.0699 0.065 Uiso calc U R 1
C C31A 0.300(2) 0.2546(5) 0.0740(6) 0.055(3) Uani d U . 1
C C32A 0.400(2) 0.2537(5) 0.0745(6) 0.053(3) Uani d U . 1
H H32A 0.4371 0.273 0.0729 0.063 Uiso calc U R 1
C C33A 0.451(2) 0.2231(5) 0.0776(6) 0.051(3) Uani d U . 1
C C34A 0.228(2) 0.1686(5) 0.0700(7) 0.063(5) Uani d U . 1
H H34A 0.2589 0.1512 0.0863 0.095 Uiso calc U R 1
H H34B 0.2232 0.1625 0.0396 0.095 Uiso calc U R 1
H H34C 0.1612 0.1727 0.0813 0.095 Uiso calc U R 1
C C35A 0.251(2) 0.2883(5) 0.0768(7) 0.064(5) Uani d U . 1
H H35A 0.1903 0.2886 0.0594 0.096 Uiso calc U R 1
H H35B 0.2973 0.3045 0.0659 0.096 Uiso calc U R 1
H H35C 0.2345 0.2931 0.1069 0.096 Uiso calc U R 1
C C36A 0.5586(19) 0.2214(5) 0.0802(7) 0.057(4) Uani d U . 1
H H36A 0.5789 0.2207 0.1105 0.085 Uiso calc U R 1
H H36B 0.5875 0.2403 0.0664 0.085 Uiso calc U R 1
H H36C 0.5818 0.202 0.0655 0.085 Uiso calc U R 1
C C37A 0.4749(15) 0.0634(5) -0.0553(6) 0.033(3) Uani d U . 1
H H37A 0.5048 0.0796 -0.0746 0.04 Uiso calc U R 1
H H37B 0.5064 0.0425 -0.062 0.04 Uiso calc U R 1
C C38A 0.3698(15) 0.0610(5) -0.0653(6) 0.033(3) Uani d U . 1
C C39A 0.3337(15) 0.0696(5) -0.1064(6) 0.035(3) Uani d U . 1
H H39A 0.3783 0.0782 -0.1272 0.043 Uiso calc U R 1
C C40A 0.2348(15) 0.0658(4) -0.1173(7) 0.038(3) Uani d U . 1
H H40A 0.2131 0.07 -0.1458 0.046 Uiso calc U R 1
C C41A 0.1694(17) 0.0562(5) -0.0870(7) 0.042(3) Uani d U . 1
H H41A 0.1005 0.0558 -0.0934 0.05 Uiso calc U R 1
C C42A 0.2033(16) 0.0468(5) -0.0463(7) 0.041(3) Uani d U . 1
H H42A 0.1573 0.0382 -0.0262 0.049 Uiso calc U R 1
C C43A 0.2981(15) 0.0496(5) -0.0350(7) 0.037(3) Uani d U . 1
H H43A 0.3183 0.044 -0.0067 0.044 Uiso calc U R 1
C C1B 0.2434(13) 0.4073(4) 0.1215(6) 0.025(2) Uani d U . 1
C C2B 0.1899(13) 0.4264(4) 0.0925(6) 0.025(3) Uani d U . 1
H H2B 0.1445 0.4198 0.0709 0.03 Uiso calc U R 1
C C3B 0.2198(12) 0.4572(4) 0.1033(5) 0.022(3) Uani d U . 1
H H3B 0.1952 0.4764 0.0907 0.026 Uiso calc U R 1
C C4B 0.2912(12) 0.4555(4) 0.1354(5) 0.021(2) Uani d U . 1
C C5B 0.3334(12) 0.4811(4) 0.1580(5) 0.022(2) Uani d U . 1
C C6B 0.3889(13) 0.4779(4) 0.1963(5) 0.021(2) Uani d U . 1
C C7B 0.4160(13) 0.5030(4) 0.2247(5) 0.022(3) Uani d U . 1
H H7B 0.4098 0.5253 0.2196 0.027 Uiso calc U R 1
C C8B 0.4532(13) 0.4884(4) 0.2612(6) 0.024(3) Uani d U . 1
H H8B 0.4762 0.4986 0.2867 0.029 Uiso calc U R 1
C C9B 0.4498(13) 0.4546(4) 0.2525(5) 0.022(2) Uani d U . 1
C C10B 0.4958(14) 0.3999(4) 0.2693(6) 0.028(2) Uani d U . 1
C C11B 0.5236(15) 0.3742(5) 0.2968(6) 0.035(3) Uani d U . 1
H H11B 0.533 0.3759 0.3271 0.042 Uiso calc U R 1
C C12B 0.5346(14) 0.3472(5) 0.2740(6) 0.033(3) Uani d U . 1
H H12B 0.5529 0.3266 0.2843 0.039 Uiso calc U R 1
C C13B 0.5126(15) 0.3564(4) 0.2303(6) 0.030(2) Uani d U . 1
C C14B 0.5243(14) 0.3375(4) 0.1947(6) 0.030(2) Uani d U . 1
C C15B 0.5078(13) 0.3481(4) 0.1501(6) 0.028(2) Uani d U . 1
C C16B 0.5294(14) 0.3308(5) 0.1128(6) 0.032(3) Uani d U . 1
H H16B 0.5528 0.3094 0.1112 0.039 Uiso calc U R 1
C C17B 0.5096(14) 0.3513(5) 0.0779(6) 0.030(3) Uani d U . 1
H H17B 0.5157 0.3463 0.0481 0.036 Uiso calc U R 1
C C18B 0.4793(13) 0.3802(4) 0.0956(6) 0.026(2) Uani d U . 1
C C19B 0.3123(13) 0.5145(4) 0.1432(6) 0.026(2) Uani d U . 1
C C20B 0.2309(14) 0.5300(5) 0.1586(6) 0.029(3) Uani d U . 1
C C21B 0.2134(15) 0.5618(5) 0.1442(7) 0.034(3) Uani d U . 1
H H21B 0.1556 0.5725 0.154 0.041 Uiso calc U R 1
C C22B 0.2758(15) 0.5777(5) 0.1169(6) 0.034(3) Uani d U . 1
C C23B 0.3533(15) 0.5604(4) 0.0997(6) 0.032(3) Uani d U . 1
H H23B 0.394 0.5704 0.0786 0.038 Uiso calc U R 1
C C24B 0.3753(14) 0.5285(5) 0.1121(6) 0.029(3) Uani d U . 1
C C25B 0.1571(15) 0.5153(5) 0.1900(6) 0.036(4) Uani d U . 1
H H25D 0.1365 0.4942 0.1794 0.054 Uiso calc U R 1
H H25E 0.0989 0.5292 0.1924 0.054 Uiso calc U R 1
H H25F 0.1883 0.5129 0.2183 0.054 Uiso calc U R 1
C C26B 0.2584(18) 0.6123(5) 0.1055(7) 0.044(4) Uani d U . 1
H H26D 0.3023 0.6259 0.1228 0.066 Uiso calc U R 1
H H26E 0.1892 0.6179 0.1115 0.066 Uiso calc U R 1
H H26F 0.2724 0.6156 0.0749 0.066 Uiso calc U R 1
C C27B 0.4608(13) 0.5103(5) 0.0938(6) 0.030(4) Uani d U . 1
H H27D 0.4921 0.5229 0.0709 0.045 Uiso calc U R 1
H H27E 0.437 0.4899 0.0819 0.045 Uiso calc U R 1
H H27F 0.5093 0.506 0.1166 0.045 Uiso calc U R 1
C C28B 0.5579(15) 0.3033(5) 0.1990(6) 0.036(2) Uani d U . 1
C C29B 0.4872(16) 0.2781(5) 0.1976(6) 0.038(3) Uani d U . 1
C C30B 0.5257(16) 0.2469(5) 0.2034(6) 0.039(3) Uani d U . 1
H H30B 0.4815 0.2292 0.2029 0.047 Uiso calc U R 1
C C31B 0.6253(16) 0.2414(5) 0.2098(6) 0.042(3) Uani d U . 1
C C32B 0.6903(16) 0.2670(5) 0.2115(6) 0.040(3) Uani d U . 1
H H32B 0.759 0.2631 0.216 0.048 Uiso calc U R 1
C C33B 0.6570(16) 0.2981(5) 0.2067(6) 0.038(3) Uani d U . 1
C C34B 0.3812(15) 0.2829(5) 0.1903(7) 0.041(4) Uani d U . 1
H H34D 0.3435 0.2725 0.2133 0.061 Uiso calc U R 1
H H34E 0.3626 0.2736 0.1625 0.061 Uiso calc U R 1
H H34F 0.3665 0.3059 0.1901 0.061 Uiso calc U R 1
C C35B 0.6608(19) 0.2071(5) 0.2165(8) 0.057(5) Uani d U . 1
H H35D 0.6104 0.1922 0.2057 0.086 Uiso calc U R 1
H H35E 0.6718 0.2033 0.2473 0.086 Uiso calc U R 1
H H35F 0.7229 0.2038 0.2007 0.086 Uiso calc U R 1
C C36B 0.7339(16) 0.3247(5) 0.2085(7) 0.048(4) Uani d U . 1
H H36D 0.7509 0.3314 0.1792 0.073 Uiso calc U R 1
H H36E 0.7936 0.3168 0.2231 0.073 Uiso calc U R 1
H H36F 0.707 0.343 0.2245 0.073 Uiso calc U R 1
C C37B 0.5042(13) 0.4382(4) 0.3266(5) 0.024(3) Uani d U . 1
H H37C 0.4745 0.4214 0.3451 0.029 Uiso calc U R 1
H H37D 0.4733 0.4589 0.3345 0.029 Uiso calc U R 1
C C38B 0.6135(14) 0.4399(4) 0.3355(6) 0.025(2) Uani d U . 1
C C39B 0.6442(14) 0.4310(4) 0.3763(6) 0.028(3) Uani d U . 1
H H39B 0.5968 0.4243 0.3971 0.033 Uiso calc U R 1
C C40B 0.7432(14) 0.4318(4) 0.3868(6) 0.031(3) Uani d U . 1
H H40B 0.7639 0.4252 0.4147 0.037 Uiso calc U R 1
C C41B 0.8136(16) 0.4422(5) 0.3570(7) 0.036(3) Uani d U . 1
H H41B 0.8818 0.4436 0.3644 0.043 Uiso calc U R 1
C C42B 0.7806(15) 0.4503(5) 0.3164(7) 0.035(3) Uani d U . 1
H H42B 0.8274 0.4568 0.2952 0.042 Uiso calc U R 1
C C43B 0.6842(14) 0.4491(4) 0.3059(6) 0.029(3) Uani d U . 1
H H43B 0.6642 0.4548 0.2775 0.035 Uiso calc U R 1
C C1C 0.273(2) 0.3305(5) 0.4539(6) 0.055(3) Uani d U . 1
C C2C 0.2587(19) 0.2973(5) 0.4613(6) 0.056(3) Uani d U . 1
H H2C 0.2488 0.2867 0.488 0.067 Uiso calc U R 1
C C3C 0.2632(19) 0.2838(5) 0.4203(6) 0.055(3) Uani d U . 1
H H3C 0.2571 0.2617 0.4136 0.067 Uiso calc U R 1
C C4C 0.2791(18) 0.3100(5) 0.3892(7) 0.050(3) Uani d U . 1
C C5C 0.2805(17) 0.3057(5) 0.3445(6) 0.045(2) Uani d U . 1
C C6C 0.2762(16) 0.3315(5) 0.3165(6) 0.038(2) Uani d U . 1
C C7C 0.2617(15) 0.3311(5) 0.2704(6) 0.035(3) Uani d U . 1
H H7C 0.2641 0.3127 0.2525 0.042 Uiso calc U R 1
C C8C 0.2450(14) 0.3597(5) 0.2577(6) 0.032(3) Uani d U . 1
H H8C 0.2304 0.3657 0.2289 0.039 Uiso calc U R 1
C C9C 0.2515(14) 0.3810(4) 0.2930(5) 0.030(2) Uani d U . 1
C C10C 0.2420(15) 0.4331(5) 0.3296(5) 0.030(2) Uani d U . 1
C C11C 0.2140(14) 0.4650(5) 0.3333(6) 0.030(3) Uani d U . 1
H H11C 0.1787 0.477 0.3124 0.036 Uiso calc U R 1
C C12C 0.2457(14) 0.4759(4) 0.3717(6) 0.029(3) Uani d U . 1
H H12C 0.2383 0.4969 0.3829 0.035 Uiso calc U R 1
C C13C 0.2929(14) 0.4491(4) 0.3922(6) 0.027(2) Uani d U . 1
C C14C 0.3482(14) 0.4498(4) 0.4305(6) 0.028(2) Uani d U . 1
C C15C 0.4119(15) 0.4250(5) 0.4472(6) 0.030(2) Uani d U . 1
C C16C 0.4767(15) 0.4267(5) 0.4811(6) 0.034(3) Uani d U . 1
H H16C 0.4865 0.4443 0.5 0.041 Uiso calc U R 1
C C17C 0.5254(16) 0.3972(5) 0.4823(6) 0.037(3) Uani d U . 1
H H17C 0.5757 0.3906 0.5018 0.044 Uiso calc U R 1
C C18C 0.4850(17) 0.3798(5) 0.4492(6) 0.038(3) Uani d U . 1
C C19C 0.2769(17) 0.2731(5) 0.3268(6) 0.044(3) Uani d U . 1
C C20C 0.1802(17) 0.2598(5) 0.3164(6) 0.044(3) Uani d U . 1
C C21C 0.1778(17) 0.2303(5) 0.2953(6) 0.044(3) Uani d U . 1
H H21C 0.116 0.2211 0.2874 0.052 Uiso calc U R 1
C C22C 0.2665(17) 0.2140(5) 0.2856(6) 0.044(3) Uani d U . 1
C C23C 0.3565(18) 0.2266(5) 0.2984(6) 0.046(3) Uani d U . 1
H H23C 0.4156 0.2147 0.2934 0.055 Uiso calc U R 1
C C24C 0.3623(17) 0.2571(5) 0.3190(7) 0.045(3) Uani d U . 1
C C25C 0.0861(16) 0.2777(5) 0.3247(6) 0.047(4) Uani d U . 1
H H25G 0.0293 0.2638 0.3184 0.071 Uiso calc U R 1
H H25H 0.0835 0.2967 0.3062 0.071 Uiso calc U R 1
H H25I 0.0837 0.2843 0.355 0.071 Uiso calc U R 1
C C26C 0.2617(17) 0.1814(5) 0.2631(7) 0.050(4) Uani d U . 1
H H26G 0.2951 0.1828 0.2351 0.074 Uiso calc U R 1
H H26H 0.1923 0.1753 0.2588 0.074 Uiso calc U R 1
H H26I 0.2948 0.1652 0.281 0.074 Uiso calc U R 1
C C27C 0.4646(17) 0.2687(5) 0.3311(7) 0.052(5) Uani d U . 1
H H27G 0.4671 0.2921 0.3287 0.078 Uiso calc U R 1
H H27H 0.5136 0.2592 0.3116 0.078 Uiso calc U R 1
H H27I 0.4794 0.2623 0.3608 0.078 Uiso calc U R 1
C C28C 0.3488(14) 0.4813(4) 0.4549(6) 0.026(2) Uani d U . 1
C C29C 0.2668(14) 0.4880(4) 0.4816(5) 0.027(3) Uani d U . 1
C C30C 0.2587(15) 0.5182(4) 0.4995(6) 0.028(3) Uani d U . 1
H H30C 0.2032 0.5229 0.5173 0.033 Uiso calc U R 1
C C31C 0.3292(14) 0.5418(5) 0.4925(6) 0.028(3) Uani d U . 1
C C32C 0.4062(14) 0.5337(5) 0.4667(6) 0.028(3) Uani d U . 1
H H32C 0.4557 0.5495 0.4619 0.033 Uiso calc U R 1
C C33C 0.4186(14) 0.5048(5) 0.4472(6) 0.027(3) Uani d U . 1
C C34C 0.1905(14) 0.4625(5) 0.4907(6) 0.031(4) Uani d U . 1
H H34G 0.1357 0.4719 0.5073 0.047 Uiso calc U R 1
H H34H 0.2209 0.4452 0.5074 0.047 Uiso calc U R 1
H H34I 0.165 0.454 0.4635 0.047 Uiso calc U R 1
C C35C 0.3191(16) 0.5750(5) 0.5101(7) 0.038(4) Uani d U . 1
H H35G 0.3281 0.5745 0.5415 0.056 Uiso calc U R 1
H H35H 0.2529 0.5834 0.5034 0.056 Uiso calc U R 1
H H35I 0.3695 0.5889 0.4972 0.056 Uiso calc U R 1
C C36C 0.5042(15) 0.4987(5) 0.4162(7) 0.037(4) Uani d U . 1
H H36G 0.5602 0.4895 0.4321 0.056 Uiso calc U R 1
H H36H 0.5245 0.519 0.403 0.056 Uiso calc U R 1
H H36I 0.4829 0.4837 0.3937 0.056 Uiso calc U R 1
C C37C 0.1922(14) 0.4267(5) 0.2534(5) 0.029(3) Uani d U . 1
H H37E 0.2345 0.4204 0.2288 0.035 Uiso calc U R 1
H H37F 0.1944 0.4504 0.2556 0.035 Uiso calc U R 1
C C38C 0.0871(14) 0.4165(5) 0.2445(6) 0.028(2) Uani d U . 1
C C39C 0.0197(14) 0.4070(5) 0.2754(6) 0.032(3) Uani d U . 1
H H39C 0.0379 0.4076 0.305 0.038 Uiso calc U R 1
C C40C -0.0723(14) 0.3968(5) 0.2641(6) 0.035(3) Uani d U . 1
H H40C -0.1161 0.3888 0.2855 0.042 Uiso calc U R 1
C C41C -0.1025(15) 0.3979(5) 0.2220(6) 0.034(3) Uani d U . 1
H H41C -0.1674 0.391 0.2142 0.041 Uiso calc U R 1
C C42C -0.0391(14) 0.4088(5) 0.1913(6) 0.032(3) Uani d U . 1
H H42C -0.0609 0.4098 0.1622 0.039 Uiso calc U R 1
C C43C 0.0555(14) 0.4186(5) 0.2011(6) 0.029(3) Uani d U . 1
H H43C 0.0986 0.4265 0.1793 0.035 Uiso calc U R 1
C C1D 0.6812(19) 0.1741(5) 0.8126(7) 0.055(3) Uani d U . 1
C C2D 0.6660(19) 0.2059(5) 0.8066(6) 0.054(3) Uani d U . 1
H H2D 0.6583 0.2165 0.7796 0.065 Uiso calc U R 1
C C3D 0.6635(18) 0.2205(5) 0.8475(6) 0.053(3) Uani d U . 1
H H3D 0.6595 0.2428 0.8537 0.064 Uiso calc U R 1
C C4D 0.6679(18) 0.1957(5) 0.8767(6) 0.050(3) Uani d U . 1
C C5D 0.6759(18) 0.1987(5) 0.9226(6) 0.049(2) Uani d U . 1
C C6D 0.6937(17) 0.1737(5) 0.9502(6) 0.045(3) Uani d U . 1
C C7D 0.7149(16) 0.1767(5) 0.9968(6) 0.044(3) Uani d U . 1
H H7D 0.7145 0.1956 1.0137 0.053 Uiso calc U R 1
C C8D 0.7350(16) 0.1465(5) 1.0098(7) 0.043(3) Uani d U . 1
H H8D 0.7532 0.1404 1.0382 0.052 Uiso calc U R 1
C C9D 0.7245(16) 0.1256(5) 0.9742(6) 0.040(2) Uani d U . 1
C C10D 0.7388(15) 0.0724(5) 0.9409(6) 0.036(2) Uani d U . 1
C C11D 0.7696(14) 0.0402(5) 0.9399(6) 0.034(3) Uani d U . 1
H H11D 0.8046 0.0287 0.9615 0.041 Uiso calc U R 1
C C12D 0.7362(14) 0.0290(5) 0.8993(6) 0.034(3) Uani d U . 1
H H12D 0.7445 0.0079 0.8884 0.041 Uiso calc U R 1
C C13D 0.6892(15) 0.0542(5) 0.8781(6) 0.034(2) Uani d U . 1
C C14D 0.6340(15) 0.0519(5) 0.8412(6) 0.034(2) Uani d U . 1
C C15D 0.5734(16) 0.0766(5) 0.8249(6) 0.038(2) Uani d U . 1
C C16D 0.5038(17) 0.0748(5) 0.7909(6) 0.040(3) Uani d U . 1
H H16D 0.4971 0.0577 0.7711 0.049 Uiso calc U R 1
C C17D 0.4477(17) 0.1022(5) 0.7917(7) 0.044(3) Uani d U . 1
H H17D 0.3938 0.1072 0.7732 0.053 Uiso calc U R 1
C C18D 0.4853(17) 0.1215(5) 0.8251(7) 0.044(3) Uani d U . 1
C C19D 0.6758(19) 0.2329(5) 0.9396(6) 0.051(3) Uani d U . 1
C C20D 0.7663(19) 0.2478(5) 0.9461(6) 0.053(3) Uani d U . 1
C C21D 0.7691(19) 0.2798(5) 0.9609(6) 0.054(3) Uani d U . 1
H H21D 0.8301 0.2911 0.963 0.065 Uiso calc U R 1
C C22D 0.6778(19) 0.2946(5) 0.9725(6) 0.054(3) Uani d U . 1
C C23D 0.5881(19) 0.2792(5) 0.9687(6) 0.051(3) Uani d U . 1
H H23D 0.5277 0.2892 0.9767 0.062 Uiso calc U R 1
C C24D 0.5902(19) 0.2476(5) 0.9521(7) 0.051(3) Uani d U . 1
C C25D 0.8601(18) 0.2333(6) 0.9312(7) 0.060(5) Uani d U . 1
H H25J 0.9139 0.2489 0.9336 0.09 Uiso calc U R 1
H H25K 0.8531 0.2267 0.901 0.09 Uiso calc U R 1
H H25L 0.8755 0.2145 0.9489 0.09 Uiso calc U R 1
C C26D 0.683(2) 0.3291(5) 0.9909(7) 0.065(5) Uani d U . 1
H H26J 0.633 0.3425 0.977 0.097 Uiso calc U R 1
H H26K 0.7493 0.3381 0.9854 0.097 Uiso calc U R 1
H H26L 0.6713 0.3286 1.022 0.097 Uiso calc U R 1
C C27D 0.4890(18) 0.2317(5) 0.9477(7) 0.057(5) Uani d U . 1
H H27J 0.497 0.2103 0.9352 0.085 Uiso calc U R 1
H H27K 0.4467 0.2447 0.9289 0.085 Uiso calc U R 1
H H27L 0.4582 0.2298 0.9762 0.085 Uiso calc U R 1
C C28D 0.6431(15) 0.0209(5) 0.8167(6) 0.033(2) Uani d U . 1
C C29D 0.5696(15) -0.0029(5) 0.8235(6) 0.032(3) Uani d U . 1
C C30D 0.5802(15) -0.0333(5) 0.8033(6) 0.034(3) Uani d U . 1
H H30D 0.5327 -0.0498 0.808 0.041 Uiso calc U R 1
C C31D 0.6621(15) -0.0384(5) 0.7764(6) 0.035(3) Uani d U . 1
C C32D 0.7305(15) -0.0145(5) 0.7683(6) 0.036(3) Uani d U . 1
H H32D 0.7852 -0.0186 0.7499 0.043 Uiso calc U R 1
C C33D 0.7199(15) 0.0161(5) 0.7873(6) 0.035(3) Uani d U . 1
C C34D 0.4827(15) 0.0018(5) 0.8526(7) 0.038(4) Uani d U . 1
H H34J 0.506 0.005 0.8822 0.058 Uiso calc U R 1
H H34K 0.4401 -0.0172 0.8514 0.058 Uiso calc U R 1
H H34L 0.445 0.0206 0.8433 0.058 Uiso calc U R 1
C C35D 0.6826(16) -0.0716(5) 0.7570(7) 0.041(4) Uani d U . 1
H H35J 0.6521 -0.073 0.7284 0.061 Uiso calc U R 1
H H35K 0.6545 -0.0881 0.7758 0.061 Uiso calc U R 1
H H35L 0.7544 -0.0748 0.7544 0.061 Uiso calc U R 1
C C36D 0.7958(17) 0.0416(5) 0.7790(7) 0.046(5) Uani d U . 1
H H36J 0.7623 0.062 0.7736 0.069 Uiso calc U R 1
H H36K 0.8355 0.0357 0.7538 0.069 Uiso calc U R 1
H H36L 0.8391 0.0436 0.8042 0.069 Uiso calc U R 1
C C37D 0.7870(15) 0.0803(5) 1.0160(6) 0.041(3) Uani d U . 1
H H37G 0.7763 0.0568 1.0163 0.049 Uiso calc U R 1
H H37H 0.7493 0.0896 1.0403 0.049 Uiso calc U R 1
C C38D 0.8968(17) 0.0872(5) 1.0223(7) 0.043(3) Uani d U . 1
C C39D 0.9369(16) 0.0814(5) 1.0618(8) 0.045(3) Uani d U . 1
H H39D 0.8952 0.0731 1.0839 0.054 Uiso calc U R 1
C C40D 1.0362(17) 0.0869(5) 1.0712(8) 0.049(3) Uani d U . 1
H H40D 1.0617 0.0829 1.0993 0.059 Uiso calc U R 1
C C41D 1.0988(18) 0.0986(5) 1.0379(7) 0.051(3) Uani d U . 1
H H41D 1.1675 0.1019 1.043 0.061 Uiso calc U R 1
C C42D 1.0587(17) 0.1052(6) 0.9984(8) 0.052(3) Uani d U . 1
H H42D 1.0996 0.1134 0.976 0.063 Uiso calc U R 1
C C43D 0.9563(16) 0.0997(5) 0.9907(7) 0.049(3) Uani d U . 1
H H43D 0.9287 0.1048 0.9634 0.058 Uiso calc U R 1
C C1H 0.943(3) 0.1990(10) 0.0586(14) 0.164(11) Uani d U D 1
H H1H1 0.9115 0.192 0.0316 0.246 Uiso calc U R 1
H H1H2 0.963 0.1802 0.0753 0.246 Uiso calc U R 1
H H1H3 1.0007 0.2122 0.0521 0.246 Uiso calc U R 1
C C2H 0.870(3) 0.2182(9) 0.0843(14) 0.161(10) Uani d U D 1
H H2H1 0.8944 0.2178 0.1143 0.193 Uiso calc U R 1
H H2H2 0.8074 0.2056 0.0842 0.193 Uiso calc U R 1
C C3H 0.838(3) 0.2523(8) 0.0762(13) 0.159(9) Uani d U D 1
H H3H1 0.7916 0.2595 0.0988 0.191 Uiso calc U R 1
H H3H2 0.8053 0.2542 0.0478 0.191 Uiso calc U R 1
C C4H 0.932(3) 0.2721(8) 0.0772(15) 0.156(9) Uani d U D 1
H H4H1 0.9668 0.269 0.1049 0.188 Uiso calc U R 1
H H4H2 0.9766 0.2655 0.0535 0.188 Uiso calc U R 1
C C5H 0.903(3) 0.3066(8) 0.0720(13) 0.156(9) Uani d U D 1
H H5H1 0.8706 0.3089 0.0436 0.187 Uiso calc U R 1
H H5H2 0.8525 0.3116 0.0942 0.187 Uiso calc U R 1
C C6H 0.982(3) 0.3317(10) 0.0750(13) 0.147(11) Uani d U D 1
H H6H1 0.9803 0.3416 0.1036 0.221 Uiso calc U R 1
H H6H2 0.9705 0.3482 0.053 0.221 Uiso calc U R 1
H H6H3 1.0472 0.3219 0.0703 0.221 Uiso calc U R 1
C C1S -0.074(5) 0.1134(15) 0.854(3) 0.27(2) Uani d U D 1
H H1S1 -0.0614 0.1054 0.8834 0.412 Uiso calc U . 1
H H1S2 -0.045 0.0987 0.8331 0.412 Uiso calc U . 1
H H1S3 -0.146 0.1148 0.8495 0.412 Uiso calc U . 1
C C2S -0.029(5) 0.1460(16) 0.849(2) 0.28(2) Uani d U D 1
H H2S1 -0.0788 0.1624 0.857 0.338 Uiso calc U R 1
H H2S2 -0.0107 0.1493 0.8186 0.338 Uiso calc U R 1
C C3S 0.062(5) 0.1503(16) 0.877(2) 0.28(2) Uani d U D 1
H H3S1 0.0651 0.1304 0.8942 0.338 Uiso calc U R 1
H H3S2 0.1178 0.149 0.8564 0.338 Uiso calc U R 1
C C4S 0.090(5) 0.1763(16) 0.908(2) 0.28(2) Uani d U D 1
H H4S1 0.0533 0.1737 0.9349 0.339 Uiso calc U R 1
H H4S2 0.0727 0.1974 0.8952 0.339 Uiso calc U R 1
C C5S 0.200(5) 0.1754(17) 0.917(2) 0.28(2) Uani d U D 1
H H5S1 0.2223 0.1546 0.9286 0.341 Uiso calc U R 1
H H5S2 0.2408 0.1816 0.8915 0.341 Uiso calc U R 1
C C6S 0.191(5) 0.2012(16) 0.950(2) 0.29(2) Uani d U D 1
H H6S1 0.1575 0.1928 0.9753 0.432 Uiso calc U R 1
H H6S2 0.1534 0.2192 0.938 0.432 Uiso calc U R 1
H H6S3 0.2579 0.2085 0.9578 0.432 Uiso calc U R 1
C C1T 1.0667(18) 0.3917(5) 0.4180(8) 0.056(5) Uani d U . 1
H H1T1 1.0643 0.4096 0.3975 0.083 Uiso calc U R 1
H H1T2 1.1352 0.3885 0.4277 0.083 Uiso calc U R 1
H H1T3 1.0243 0.3965 0.4428 0.083 Uiso calc U R 1
C C2T 1.0311(18) 0.3622(6) 0.3966(8) 0.061(4) Uani d U . 1
H H2T1 1.0708 0.3587 0.3702 0.074 Uiso calc U R 1
H H2T2 1.0431 0.3438 0.4161 0.074 Uiso calc U R 1
C C3T 0.9258(18) 0.3626(6) 0.3849(8) 0.064(4) Uani d U . 1
H H3T1 0.9158 0.3803 0.364 0.076 Uiso calc U R 1
H H3T2 0.8876 0.3681 0.4111 0.076 Uiso calc U R 1
C C4T 0.8803(19) 0.3331(6) 0.3659(8) 0.066(4) Uani d U . 1
H H4T1 0.8931 0.315 0.3857 0.079 Uiso calc U R 1
H H4T2 0.9146 0.3283 0.3384 0.079 Uiso calc U R 1
C C5T 0.7708(19) 0.3346(6) 0.3573(9) 0.070(4) Uani d U . 1
H H5T1 0.7362 0.3399 0.3845 0.084 Uiso calc U R 1
H H5T2 0.7578 0.3523 0.3368 0.084 Uiso calc U R 1
C C6T 0.728(2) 0.3049(6) 0.3397(8) 0.068(5) Uani d U . 1
H H6T1 0.7466 0.3027 0.3093 0.102 Uiso calc U R 1
H H6T2 0.6556 0.3056 0.3422 0.102 Uiso calc U R 1
H H6T3 0.7534 0.2865 0.3559 0.102 Uiso calc U R 1
C C1X 0.025(2) 0.1651(7) 0.1852(9) 0.075(6) Uani d U . 1
H H1X1 0.0123 0.1625 0.1543 0.112 Uiso calc U R 1
H H1X2 -0.0077 0.1476 0.2011 0.112 Uiso calc U R 1
H H1X3 0.0962 0.1645 0.1907 0.112 Uiso calc U R 1
C C2X -0.017(2) 0.1973(6) 0.2003(8) 0.068(4) Uani d U . 1
H H2X1 -0.0281 0.1966 0.2319 0.081 Uiso calc U R 1
H H2X2 -0.0826 0.201 0.1864 0.081 Uiso calc U R 1
C C3X 0.0542(19) 0.2257(6) 0.1890(9) 0.065(4) Uani d U . 1
H H3X1 0.1174 0.223 0.2048 0.078 Uiso calc U R 1
H H3X2 0.0689 0.2254 0.1578 0.078 Uiso calc U R 1
C C4X 0.0074(19) 0.2578(6) 0.2011(8) 0.062(4) Uani d U . 1
H H4X1 -0.0094 0.2575 0.2322 0.075 Uiso calc U R 1
H H4X2 -0.0552 0.2604 0.1848 0.075 Uiso calc U R 1
C C5X 0.0749(18) 0.2868(6) 0.1920(8) 0.063(4) Uani d U . 1
H H5X1 0.1365 0.2845 0.2091 0.075 Uiso calc U R 1
H H5X2 0.0937 0.2866 0.1611 0.075 Uiso calc U R 1
C C6X 0.0302(19) 0.3181(6) 0.2020(8) 0.063(5) Uani d U . 1
H H6X1 -0.0244 0.3223 0.1819 0.094 Uiso calc U R 1
H H6X2 0.0804 0.3349 0.1992 0.094 Uiso calc U R 1
H H6X3 0.0046 0.3179 0.2315 0.094 Uiso calc U R 1
Cu Cu1A 0.56597(18) 0.09418(6) 0.08988(7) 0.0314(6) Uani d U . 1
Cu Cu1B 0.41987(16) 0.40913(5) 0.18054(7) 0.0217(5) Uani d U . 1
Cu Cu1C 0.31492(19) 0.37912(5) 0.38513(7) 0.0335(6) Uani d U . 1
Cu Cu1D 0.6564(2) 0.12453(6) 0.88530(8) 0.0385(6) Uani d U . 1
N N1A 0.6844(11) 0.0807(4) 0.1214(5) 0.032(2) Uani d U . 1
N N2A 0.5730(11) 0.0543(4) 0.0561(5) 0.032(2) Uani d U . 1
N N3A 0.4908(13) 0.1131(4) 0.0434(5) 0.036(2) Uani d U . 1
N N4A 0.5090(13) 0.1235(4) 0.1324(5) 0.036(2) Uani d U . 1
N N5A 0.4999(12) 0.0721(4) -0.0096(5) 0.032(2) Uani d U . 1
N N1B 0.3048(10) 0.4231(3) 0.1474(5) 0.022(2) Uani d U . 1
N N2B 0.4143(10) 0.4478(3) 0.2144(4) 0.022(2) Uani d U . 1
N N3B 0.4862(11) 0.3882(4) 0.2280(5) 0.027(2) Uani d U . 1
N N4B 0.4774(11) 0.3790(3) 0.1390(5) 0.024(2) Uani d U . 1
N N5B 0.4805(11) 0.4309(3) 0.2808(4) 0.023(2) Uani d U . 1
N N1C 0.2870(15) 0.3382(4) 0.4122(5) 0.049(2) Uani d U . 1
N N2C 0.2712(12) 0.3629(4) 0.3296(5) 0.034(2) Uani d U . 1
N N3C 0.2892(12) 0.4224(4) 0.3659(4) 0.028(2) Uani d U . 1
N N4C 0.4137(12) 0.3948(4) 0.4259(5) 0.034(2) Uani d U . 1
N N5C 0.2336(11) 0.4128(4) 0.2933(4) 0.029(2) Uani d U . 1
N N1D 0.6800(14) 0.1653(4) 0.8568(5) 0.048(2) Uani d U . 1
N N2D 0.7013(13) 0.1417(4) 0.9394(5) 0.041(2) Uani d U . 1
N N3D 0.6936(12) 0.0817(4) 0.9046(5) 0.035(2) Uani d U . 1
N N4D 0.5590(13) 0.1061(4) 0.8457(5) 0.039(2) Uani d U . 1
N N5D 0.7483(13) 0.0936(4) 0.9750(5) 0.039(2) Uani d U . 1

loop_
_atom_site_aniso_label
_atom_site_aniso_U_11
_atom_site_aniso_U_22
_atom_site_aniso_U_33
_atom_site_aniso_U_12
_atom_site_aniso_U_13
_atom_site_aniso_U_23
Br1A 0.0499(13) 0.0449(12) 0.0377(12) -0.0108(11) -0.0046(10) -0.0067(9)
Br2A 0.0449(14) 0.0639(15) 0.0247(12) 0.0203(12) 0.0074(10) 0.0064(10)
Br1B 0.0378(12) 0.0353(10) 0.0196(10) -0.0057(9) -0.0028(9) -0.0033(8)
Br2B 0.0359(11) 0.0479(12) 0.0151(10) 0.0144(9) 0.0073(9) 0.0072(9)
Br1C 0.131(2) 0.0424(13) 0.0163(10) -0.0267(15) 0.0112(13) 0.0005(9)
Br2C 0.099(2) 0.0380(12) 0.0403(13) 0.0204(13) -0.0191(13) -0.0040(10)
Br1D 0.124(2) 0.0392(12) 0.0243(11) -0.0200(14) 0.0078(13) 0.0000(9)
Br2D 0.107(2) 0.0395(13) 0.0424(13) 0.0134(14) -0.0246(14) 0.0007(11)
C1A 0.039(5) 0.046(5) 0.024(5) -0.007(5) 0.005(5) -0.005(5)
C2A 0.034(6) 0.049(6) 0.026(6) -0.004(5) 0.005(5) -0.006(5)
C3A 0.030(6) 0.046(6) 0.021(5) -0.002(5) 0.006(5) -0.004(5)
C4A 0.028(5) 0.043(4) 0.016(5) -0.005(4) 0.009(4) -0.006(4)
C5A 0.029(5) 0.039(4) 0.020(4) -0.004(4) 0.008(4) -0.005(4)
C6A 0.033(5) 0.039(5) 0.021(4) -0.006(5) 0.006(4) -0.004(4)
C7A 0.035(6) 0.037(5) 0.020(5) -0.003(5) 0.006(5) -0.005(5)
C8A 0.038(6) 0.039(5) 0.021(5) -0.002(5) 0.004(5) -0.006(5)
C9A 0.037(5) 0.040(5) 0.019(4) -0.003(5) 0.004(4) -0.006(4)
C10A 0.051(5) 0.039(5) 0.016(4) -0.007(5) 0.003(4) -0.002(4)
C11A 0.063(6) 0.040(5) 0.019(5) -0.008(6) -0.001(5) 0.000(5)
C12A 0.066(7) 0.038(5) 0.020(5) -0.006(6) 0.000(6) 0.002(5)
C13A 0.063(5) 0.037(5) 0.022(4) -0.004(5) -0.002(5) -0.001(4)
C14A 0.072(5) 0.038(5) 0.024(4) -0.004(5) -0.002(5) -0.003(4)
C15A 0.060(5) 0.039(5) 0.023(4) -0.001(5) 0.000(5) -0.003(4)
C16A 0.061(7) 0.041(6) 0.023(5) 0.000(5) 0.000(6) -0.007(5)
C17A 0.058(7) 0.044(6) 0.017(5) 0.002(6) 0.004(6) -0.005(5)
C18A 0.051(6) 0.044(5) 0.017(5) 0.001(5) 0.005(5) -0.001(4)
C19A 0.034(5) 0.043(5) 0.024(5) -0.006(5) 0.004(4) -0.006(4)
C20A 0.037(6) 0.044(6) 0.025(5) -0.007(5) 0.003(5) -0.002(5)
C21A 0.042(6) 0.045(6) 0.027(6) -0.006(5) 0.004(5) -0.002(5)
C22A 0.044(6) 0.045(6) 0.029(6) -0.006(5) -0.003(5) -0.009(5)
C23A 0.038(6) 0.046(6) 0.028(6) -0.006(5) -0.001(5) -0.014(5)
C24A 0.035(6) 0.044(5) 0.024(5) -0.006(5) 0.004(5) -0.010(5)
C25A 0.039(9) 0.058(10) 0.025(9) -0.004(8) 0.008(8) 0.004(8)
C26A 0.067(11) 0.048(8) 0.036(10) 0.000(8) -0.017(9) -0.007(8)
C27A 0.026(9) 0.048(9) 0.029(9) 0.002(8) 0.009(7) -0.012(7)
C28A 0.085(6) 0.037(5) 0.023(5) -0.004(5) -0.003(5) -0.002(4)
C29A 0.087(7) 0.044(5) 0.028(5) 0.000(6) -0.008(6) 0.000(5)
C30A 0.090(7) 0.046(6) 0.028(6) 0.001(6) -0.006(6) 0.000(5)
C31A 0.094(7) 0.045(5) 0.026(6) -0.004(6) -0.002(6) -0.002(5)
C32A 0.096(7) 0.039(5) 0.023(6) -0.011(6) 0.003(7) -0.007(5)
C33A 0.093(7) 0.039(5) 0.021(5) -0.008(6) 0.004(6) -0.006(5)
C34A 0.097(11) 0.049(8) 0.044(10) -0.004(9) -0.011(10) 0.009(9)
C35A 0.109(12) 0.051(8) 0.033(9) 0.004(9) -0.001(10) 0.001(8)
C36A 0.100(9) 0.042(9) 0.028(9) -0.017(9) 0.025(10) -0.018(8)
C37A 0.043(6) 0.040(6) 0.016(5) -0.001(5) 0.001(5) 0.000(5)
C38A 0.045(5) 0.033(5) 0.021(5) 0.003(5) -0.007(4) 0.000(5)
C39A 0.046(6) 0.036(6) 0.024(6) 0.003(6) -0.009(5) 0.001(5)
C40A 0.044(6) 0.041(6) 0.030(6) 0.004(6) -0.009(5) 0.004(5)
C41A 0.043(7) 0.044(7) 0.037(6) 0.003(6) -0.009(5) 0.005(6)
C42A 0.046(6) 0.041(6) 0.036(6) -0.001(6) -0.009(6) 0.005(6)
C43A 0.045(6) 0.035(6) 0.029(6) 0.000(6) -0.006(5) 0.002(5)
C1B 0.027(5) 0.033(5) 0.014(5) -0.004(5) 0.005(4) -0.001(4)
C2B 0.023(6) 0.035(5) 0.016(5) -0.003(5) 0.005(5) 0.001(5)
C3B 0.019(6) 0.033(5) 0.012(5) -0.004(5) 0.005(4) 0.001(4)
C4B 0.017(5) 0.033(4) 0.012(4) -0.001(4) 0.007(4) 0.000(4)
C5B 0.018(5) 0.034(4) 0.012(4) -0.001(4) 0.005(4) 0.001(4)
C6B 0.019(5) 0.031(4) 0.012(4) -0.001(4) 0.004(4) 0.001(4)
C7B 0.023(6) 0.030(5) 0.014(5) 0.002(5) 0.001(5) -0.002(4)
C8B 0.027(6) 0.031(5) 0.015(5) 0.000(5) 0.000(5) -0.006(4)
C9B 0.023(5) 0.031(4) 0.013(4) -0.004(4) -0.002(4) -0.002(4)
C10B 0.036(5) 0.032(4) 0.016(4) -0.007(5) 0.003(4) -0.003(4)
C11B 0.046(6) 0.035(5) 0.023(5) -0.004(5) -0.006(5) 0.001(5)
C12B 0.046(6) 0.033(5) 0.019(5) -0.001(5) -0.010(5) 0.004(5)
C13B 0.041(5) 0.031(4) 0.019(4) 0.000(4) -0.004(4) 0.000(4)
C14B 0.042(5) 0.030(4) 0.019(4) 0.004(4) -0.004(4) 0.000(4)
C15B 0.035(5) 0.031(4) 0.019(4) 0.003(4) -0.008(4) 0.000(4)
C16B 0.037(6) 0.037(5) 0.022(5) 0.011(5) -0.007(5) -0.005(5)
C17B 0.031(6) 0.042(5) 0.018(5) 0.010(5) -0.006(5) -0.005(5)
C18B 0.026(5) 0.038(5) 0.013(4) 0.008(5) -0.005(5) -0.002(4)
C19B 0.024(5) 0.036(5) 0.017(5) -0.004(4) -0.003(4) 0.002(4)
C20B 0.030(6) 0.040(5) 0.017(5) 0.000(5) -0.003(5) 0.000(5)
C21B 0.037(6) 0.041(6) 0.025(6) 0.001(5) -0.011(5) -0.002(5)
C22B 0.039(6) 0.039(6) 0.024(6) -0.005(5) -0.013(5) 0.001(5)
C23B 0.036(6) 0.037(6) 0.023(6) -0.011(5) -0.010(5) 0.006(5)
C24B 0.028(5) 0.038(5) 0.021(5) -0.010(5) -0.006(5) 0.005(5)
C25B 0.035(9) 0.048(9) 0.025(9) 0.001(8) 0.009(7) -0.003(7)
C26B 0.062(11) 0.034(8) 0.036(9) -0.012(8) -0.008(9) -0.009(7)
C27B 0.024(8) 0.045(9) 0.021(8) -0.009(7) -0.003(7) 0.007(7)
C28B 0.044(5) 0.035(5) 0.028(5) 0.007(4) -0.006(5) -0.003(4)
C29B 0.047(6) 0.036(5) 0.031(6) 0.005(5) -0.007(5) -0.004(5)
C30B 0.049(6) 0.035(5) 0.033(6) 0.006(5) -0.010(6) -0.005(5)
C31B 0.050(6) 0.038(5) 0.038(6) 0.007(5) -0.008(6) -0.005(5)
C32B 0.048(6) 0.039(5) 0.034(6) 0.007(5) -0.009(6) -0.001(5)
C33B 0.045(6) 0.037(5) 0.031(6) 0.006(5) -0.007(5) -0.003(5)
C34B 0.045(8) 0.038(9) 0.039(9) 0.004(7) -0.002(8) -0.011(8)
C35B 0.069(11) 0.041(8) 0.062(11) 0.013(8) -0.008(10) 0.004(9)
C36B 0.043(9) 0.050(9) 0.052(10) 0.005(8) -0.009(9) -0.001(9)
C37B 0.030(5) 0.032(5) 0.011(5) -0.004(5) -0.006(5) -0.002(4)
C38B 0.033(5) 0.028(5) 0.014(5) 0.000(5) -0.006(4) -0.004(4)
C39B 0.034(6) 0.032(6) 0.018(5) 0.003(5) -0.007(5) -0.005(5)
C40B 0.034(6) 0.034(6) 0.025(6) 0.000(6) -0.007(5) -0.003(5)
C41B 0.037(6) 0.041(6) 0.031(6) 0.002(6) -0.005(5) 0.000(5)
C42B 0.040(6) 0.038(6) 0.027(6) -0.003(6) -0.002(5) -0.002(5)
C43B 0.035(6) 0.031(6) 0.021(5) -0.001(6) -0.002(5) -0.003(5)
C1C 0.103(6) 0.038(5) 0.024(5) -0.018(6) 0.004(6) 0.006(4)
C2C 0.103(7) 0.039(5) 0.025(5) -0.017(6) 0.006(6) 0.006(5)
C3C 0.098(7) 0.039(5) 0.029(5) -0.015(6) 0.003(6) 0.003(5)
C4C 0.087(6) 0.038(5) 0.025(4) -0.015(5) 0.002(5) 0.000(4)
C5C 0.072(5) 0.039(4) 0.025(4) -0.018(5) 0.002(5) -0.002(4)
C6C 0.059(5) 0.038(4) 0.018(4) -0.019(5) 0.002(5) -0.003(4)
C7C 0.049(6) 0.042(5) 0.015(5) -0.017(6) -0.001(5) -0.008(5)
C8C 0.041(6) 0.042(5) 0.014(5) -0.015(6) 0.002(5) -0.004(4)
C9C 0.039(5) 0.040(4) 0.010(4) -0.017(5) 0.000(4) 0.002(4)
C10C 0.037(5) 0.042(4) 0.011(4) -0.014(5) -0.001(4) 0.002(4)
C11C 0.034(6) 0.040(5) 0.016(5) -0.010(5) 0.000(5) 0.003(5)
C12C 0.032(6) 0.036(5) 0.020(5) -0.009(5) 0.001(5) 0.004(5)
C13C 0.034(5) 0.034(4) 0.015(4) -0.011(4) 0.003(4) 0.004(4)
C14C 0.036(5) 0.034(4) 0.015(4) -0.009(4) -0.001(4) 0.002(4)
C15C 0.043(5) 0.033(4) 0.014(4) -0.007(4) 0.000(4) 0.000(4)
C16C 0.049(6) 0.034(5) 0.020(5) -0.005(5) -0.003(5) 0.002(5)
C17C 0.055(7) 0.035(5) 0.022(6) -0.004(5) -0.005(5) 0.001(5)
C18C 0.059(6) 0.031(5) 0.023(5) -0.002(5) -0.002(5) 0.000(4)
C19C 0.065(5) 0.040(5) 0.029(5) -0.019(5) 0.007(5) -0.001(4)
C20C 0.062(6) 0.040(6) 0.030(6) -0.019(5) 0.010(6) -0.003(5)
C21C 0.059(6) 0.040(6) 0.032(6) -0.019(5) 0.010(6) -0.003(5)
C22C 0.057(6) 0.041(6) 0.032(6) -0.017(5) 0.009(6) -0.003(5)
C23C 0.059(6) 0.043(6) 0.035(6) -0.015(6) 0.007(6) -0.001(5)
C24C 0.061(6) 0.040(6) 0.033(6) -0.019(5) 0.005(6) 0.004(5)
C25C 0.063(9) 0.045(9) 0.034(9) -0.019(8) 0.005(9) -0.009(8)
C26C 0.062(11) 0.051(9) 0.036(9) -0.020(8) 0.008(9) -0.008(7)
C27C 0.064(9) 0.047(10) 0.046(10) -0.010(9) -0.002(9) 0.007(8)
C28C 0.031(5) 0.034(5) 0.014(5) -0.005(4) -0.003(4) 0.002(4)
C29C 0.029(5) 0.038(5) 0.013(5) -0.006(5) -0.005(4) 0.003(4)
C30C 0.030(6) 0.039(5) 0.014(5) -0.002(5) -0.003(5) 0.000(5)
C31C 0.031(6) 0.035(5) 0.018(5) -0.001(5) -0.003(5) -0.002(5)
C32C 0.031(6) 0.032(5) 0.019(6) -0.007(5) -0.003(5) -0.002(5)
C33C 0.028(6) 0.035(5) 0.017(5) -0.004(5) 0.000(5) -0.002(4)
C34C 0.030(9) 0.041(8) 0.023(8) -0.011(7) -0.001(7) 0.006(7)
C35C 0.041(10) 0.039(8) 0.033(9) 0.001(8) -0.003(8) -0.007(7)
C36C 0.032(9) 0.039(9) 0.041(9) -0.011(8) 0.012(7) -0.015(8)
C37C 0.036(5) 0.041(5) 0.011(5) -0.012(5) -0.003(5) 0.003(5)
C38C 0.030(5) 0.038(5) 0.016(5) -0.006(5) -0.005(4) 0.001(4)
C39C 0.030(6) 0.047(6) 0.018(5) -0.007(5) -0.002(5) -0.001(5)
C40C 0.028(6) 0.048(6) 0.029(6) -0.005(6) -0.002(5) 0.000(5)
C41C 0.026(6) 0.042(6) 0.033(6) 0.000(6) -0.008(5) 0.000(5)
C42C 0.027(6) 0.041(6) 0.029(6) 0.001(6) -0.009(5) 0.005(5)
C43C 0.027(6) 0.037(6) 0.023(5) 0.003(5) -0.006(5) 0.007(5)
C1D 0.095(6) 0.040(5) 0.029(5) -0.018(6) 0.004(6) 0.001(4)
C2D 0.096(7) 0.040(5) 0.026(5) -0.015(6) 0.006(6) 0.003(5)
C3D 0.093(7) 0.040(5) 0.027(5) -0.016(6) 0.005(6) -0.001(5)
C4D 0.087(6) 0.040(5) 0.024(4) -0.019(5) 0.005(5) -0.003(4)
C5D 0.079(5) 0.044(5) 0.024(4) -0.021(5) 0.007(5) -0.004(4)
C6D 0.066(5) 0.046(5) 0.023(5) -0.021(5) 0.000(5) -0.003(4)
C7D 0.061(7) 0.050(6) 0.022(5) -0.025(6) -0.005(6) -0.004(5)
C8D 0.054(6) 0.051(6) 0.023(5) -0.025(6) -0.005(6) 0.000(5)
C9D 0.048(5) 0.047(5) 0.025(4) -0.022(5) -0.001(5) -0.001(4)
C10D 0.038(5) 0.045(5) 0.025(4) -0.014(5) -0.001(4) 0.001(4)
C11D 0.032(6) 0.048(5) 0.022(5) -0.011(5) 0.000(5) 0.001(5)
C12D 0.033(6) 0.044(5) 0.025(5) -0.011(5) 0.002(5) -0.001(5)
C13D 0.037(5) 0.041(5) 0.023(4) -0.014(5) 0.001(4) 0.000(4)
C14D 0.042(5) 0.039(5) 0.021(4) -0.012(4) -0.003(4) 0.001(4)
C15D 0.056(5) 0.037(5) 0.021(5) -0.011(4) -0.007(4) 0.004(4)
C16D 0.061(7) 0.038(6) 0.023(5) -0.011(5) -0.011(5) 0.005(5)
C17D 0.068(7) 0.040(6) 0.024(6) -0.006(6) -0.014(5) 0.006(5)
C18D 0.069(6) 0.036(5) 0.027(5) -0.008(5) -0.011(5) 0.005(5)
C19D 0.079(6) 0.047(5) 0.026(5) -0.022(5) 0.016(5) -0.008(4)
C20D 0.079(6) 0.051(6) 0.028(6) -0.023(6) 0.024(6) -0.012(5)
C21D 0.082(7) 0.052(6) 0.028(6) -0.026(6) 0.025(6) -0.012(5)
C22D 0.084(7) 0.052(6) 0.027(6) -0.025(6) 0.026(6) -0.014(5)
C23D 0.081(7) 0.048(6) 0.025(6) -0.023(6) 0.024(6) -0.010(5)
C24D 0.079(6) 0.045(6) 0.029(6) -0.022(5) 0.020(6) -0.007(5)
C25D 0.077(10) 0.060(10) 0.044(10) -0.023(9) 0.020(10) -0.010(9)
C26D 0.098(13) 0.058(9) 0.039(10) -0.029(9) 0.028(10) -0.023(8)
C27D 0.075(9) 0.043(10) 0.051(10) -0.017(9) 0.013(10) -0.002(8)
C28D 0.036(5) 0.042(5) 0.019(5) -0.011(4) 0.001(4) 0.002(4)
C29D 0.033(6) 0.043(6) 0.020(5) -0.009(5) 0.004(5) -0.001(5)
C30D 0.034(6) 0.046(6) 0.022(6) -0.007(5) 0.002(5) -0.002(5)
C31D 0.035(6) 0.048(6) 0.022(6) -0.006(5) -0.002(5) -0.003(5)
C32D 0.038(6) 0.049(6) 0.021(6) -0.007(5) 0.004(5) 0.001(5)
C33D 0.038(6) 0.046(6) 0.021(5) -0.010(5) 0.002(5) 0.004(5)
C34D 0.032(9) 0.045(9) 0.038(9) -0.006(8) 0.006(7) -0.006(8)
C35D 0.040(10) 0.053(9) 0.030(9) -0.008(8) 0.002(8) -0.012(8)
C36D 0.056(10) 0.050(9) 0.032(9) -0.016(8) 0.008(8) 0.005(8)
C37D 0.046(6) 0.049(6) 0.029(5) -0.012(5) 0.000(5) 0.002(5)
C38D 0.047(6) 0.046(6) 0.035(6) -0.007(5) -0.002(5) -0.001(5)
C39D 0.048(6) 0.045(6) 0.042(6) 0.003(6) -0.005(6) -0.001(6)
C40D 0.051(7) 0.050(7) 0.047(7) 0.003(6) -0.008(6) 0.001(6)
C41D 0.048(7) 0.051(7) 0.052(7) -0.002(6) -0.009(6) 0.002(6)
C42D 0.051(7) 0.055(7) 0.051(7) -0.009(6) -0.005(6) 0.003(6)
C43D 0.049(6) 0.052(7) 0.044(6) -0.010(6) -0.001(6) 0.002(6)
C1H 0.19(2) 0.17(2) 0.14(2) -0.098(18) -0.050(18) 0.037(18)
C2H 0.20(2) 0.159(19) 0.128(16) -0.092(17) -0.057(15) 0.043(15)
C3H 0.19(2) 0.160(18) 0.125(15) -0.094(16) -0.054(14) 0.046(15)
C4H 0.19(2) 0.159(18) 0.122(15) -0.094(16) -0.051(14) 0.047(15)
C5H 0.19(2) 0.160(18) 0.122(15) -0.093(16) -0.047(14) 0.045(15)
C6H 0.17(2) 0.16(2) 0.117(19) -0.096(18) -0.040(17) 0.045(17)
C1S 0.22(3) 0.32(5) 0.28(4) 0.06(3) 0.01(3) 0.17(4)
C2S 0.23(3) 0.33(5) 0.28(4) 0.06(3) 0.00(3) 0.17(4)
C3S 0.23(3) 0.33(5) 0.28(4) 0.06(3) 0.00(3) 0.17(3)
C4S 0.24(3) 0.33(5) 0.29(4) 0.06(3) 0.00(3) 0.17(3)
C5S 0.24(3) 0.33(5) 0.29(4) 0.06(3) 0.00(3) 0.17(3)
C6S 0.25(3) 0.33(5) 0.28(4) 0.06(3) -0.01(3) 0.17(4)
C1T 0.062(11) 0.053(10) 0.052(11) 0.012(9) 0.017(10) 0.000(9)
C2T 0.072(9) 0.060(8) 0.053(9) 0.005(8) 0.020(8) 0.013(7)
C3T 0.070(8) 0.062(8) 0.059(8) 0.007(7) 0.019(8) 0.017(7)
C4T 0.070(8) 0.063(8) 0.066(8) 0.010(8) 0.014(8) 0.022(7)
C5T 0.075(9) 0.067(9) 0.068(9) 0.007(8) 0.012(8) 0.026(8)
C6T 0.079(12) 0.067(11) 0.059(12) 0.007(10) 0.006(10) 0.029(10)
C1X 0.083(13) 0.074(10) 0.067(12) 0.002(11) -0.010(11) -0.006(11)
C2X 0.073(10) 0.074(9) 0.056(9) -0.013(8) 0.004(8) -0.006(8)
C3X 0.069(9) 0.074(8) 0.053(8) -0.012(7) 0.009(7) -0.003(7)
C4X 0.061(9) 0.075(8) 0.051(8) -0.013(7) 0.007(7) -0.001(7)
C5X 0.058(9) 0.077(9) 0.052(8) -0.014(8) 0.006(8) 0.001(8)
C6X 0.059(12) 0.070(10) 0.060(11) -0.028(10) 0.004(10) 0.011(10)
Cu1A 0.0366(14) 0.0392(13) 0.0185(12) -0.0056(11) 0.0044(10) -0.0040(10)
Cu1B 0.0256(12) 0.0290(12) 0.0106(10) 0.0008(10) -0.0014(9) 0.0006(8)
Cu1C 0.0546(15) 0.0311(12) 0.0148(11) -0.0163(11) -0.0012(11) 0.0001(9)
Cu1D 0.0630(16) 0.0350(12) 0.0175(12) -0.0157(12) -0.0020(12) -0.0002(10)
N1A 0.034(4) 0.043(4) 0.018(4) -0.009(4) 0.008(4) -0.005(4)
N2A 0.033(4) 0.041(4) 0.021(4) -0.003(4) 0.002(4) -0.004(4)
N3A 0.050(5) 0.038(4) 0.019(4) -0.005(4) -0.001(4) -0.003(4)
N4A 0.049(5) 0.040(4) 0.019(4) -0.001(4) 0.005(4) -0.004(4)
N5A 0.044(5) 0.040(4) 0.013(4) -0.003(4) 0.004(4) -0.003(4)
N1B 0.020(4) 0.035(4) 0.011(4) 0.001(4) 0.004(3) -0.002(4)
N2B 0.022(4) 0.031(4) 0.013(4) -0.002(4) -0.001(4) 0.002(3)
N3B 0.033(4) 0.030(4) 0.017(4) -0.002(4) 0.001(4) -0.003(3)
N4B 0.028(4) 0.030(4) 0.014(4) 0.005(4) -0.005(4) 0.002(3)
N5B 0.030(5) 0.031(4) 0.009(4) -0.004(4) -0.001(4) -0.005(4)
N1C 0.087(5) 0.038(4) 0.022(4) -0.017(4) 0.002(4) 0.001(4)
N2C 0.050(5) 0.035(4) 0.016(4) -0.018(4) 0.001(4) 0.002(3)
N3C 0.039(5) 0.036(4) 0.011(4) -0.011(4) -0.001(4) 0.002(3)
N4C 0.053(5) 0.032(4) 0.017(4) -0.004(4) 0.000(4) 0.001(4)
N5C 0.037(5) 0.041(4) 0.008(4) -0.015(4) -0.002(4) 0.004(4)
N1D 0.082(5) 0.038(4) 0.023(4) -0.021(4) 0.001(4) -0.002(4)
N2D 0.058(5) 0.043(4) 0.023(4) -0.020(4) 0.000(4) -0.001(4)
N3D 0.042(5) 0.042(4) 0.021(4) -0.013(4) -0.001(4) 0.000(4)
N4D 0.062(5) 0.033(4) 0.021(4) -0.011(4) -0.009(4) 0.003(4)
N5D 0.045(5) 0.048(5) 0.024(4) -0.016(5) 0.001(4) 0.002(4)

loop_
_atom_type_symbol
_atom_type_description
_atom_type_scat_dispersion_real
_atom_type_scat_dispersion_imag
_atom_type_scat_source
C C 0.0033 0.0016 'International Tables Vol C Tables 4.2.6.8 and 6.1.1.4'
H H 0.0000 0.0000 'International Tables Vol C Tables 4.2.6.8 and 6.1.1.4'
N N 0.0061 0.0033 'International Tables Vol C Tables 4.2.6.8 and 6.1.1.4'
Cu Cu 0.3201 1.2651 'International Tables Vol C Tables 4.2.6.8 and 6.1.1.4'
Br Br -0.2901 2.4595 'International Tables Vol C Tables 4.2.6.8 and 6.1.1.4'

loop_
_geom_angle_atom_site_label_1
_geom_angle_atom_site_label_2
_geom_angle_atom_site_label_3
_geom_angle
N1A C1A C2A 113.4(18)
N1A C1A Br1A 122.1(15)
C2A C1A Br1A 124.5(15)
C1A C2A C3A 105.7(18)
C1A C2A H2A 127.2
C3A C2A H2A 127.2
C4A C3A C2A 105.9(18)
C4A C3A H3A 127.1
C2A C3A H3A 127.1
N1A C4A C3A 110.0(16)
N1A C4A C5A 122.4(17)
C3A C4A C5A 126.8(19)
C6A C5A C4A 124.3(18)
C6A C5A C19A 119.0(17)
C4A C5A C19A 116.6(17)
C5A C6A N2A 124.9(17)
C5A C6A C7A 128.1(19)
N2A C6A C7A 106.7(16)
C8A C7A C6A 107.9(18)
C8A C7A H7A 126.0
C6A C7A H7A 126.0
C7A C8A C9A 108.3(18)
C7A C8A H8A 125.9
C9A C8A H8A 125.9
N5A C9A N2A 120.6(17)
N5A C9A C8A 130.0(18)
N2A C9A C8A 109.4(17)
N5A C10A N3A 122.7(18)
N5A C10A C11A 126.9(17)
N3A C10A C11A 110.3(17)
C12A C11A C10A 106.9(18)
C12A C11A H11A 126.5
C10A C11A H11A 126.5
C11A C12A C13A 108.0(19)
C11A C12A H12A 126.0
C13A C12A H12A 126.0
C14A C13A C12A 128.(2)
C14A C13A N3A 123.5(18)
C12A C13A N3A 108.5(17)
C15A C14A C13A 124.7(19)
C15A C14A C28A 118.5(18)
C13A C14A C28A 115.7(18)
C14A C15A N4A 126.7(18)
C14A C15A C16A 124.7(19)
N4A C15A C16A 108.6(17)
C17A C16A C15A 106.1(18)
C17A C16A H16A 126.9
C15A C16A H16A 126.9
C18A C17A C16A 106.5(18)
C18A C17A H17A 126.8
C16A C17A H17A 126.8
C17A C18A N4A 113.3(18)
C17A C18A Br2A 123.8(15)
N4A C18A Br2A 122.9(15)
C20A C19A C24A 120.3(19)
C20A C19A C5A 121.2(18)
C24A C19A C5A 118.4(17)
C19A C20A C21A 121.4(19)
C19A C20A C25A 121.8(18)
C21A C20A C25A 116.8(18)
C22A C21A C20A 119.8(19)
C22A C21A H21A 120.1
C20A C21A H21A 120.1
C21A C22A C23A 119.0(19)
C21A C22A C26A 120.(2)
C23A C22A C26A 120.6(19)
C24A C23A C22A 121.8(19)
C24A C23A H23A 119.1
C22A C23A H23A 119.1
C23A C24A C19A 117.7(18)
C23A C24A C27A 121.4(18)
C19A C24A C27A 120.9(18)
C20A C25A H25A 109.5
C20A C25A H25B 109.5
H25A C25A H25B 109.5
C20A C25A H25C 109.5
H25A C25A H25C 109.5
H25B C25A H25C 109.5
C22A C26A H26A 109.5
C22A C26A H26B 109.5
H26A C26A H26B 109.5
C22A C26A H26C 109.5
H26A C26A H26C 109.5
H26B C26A H26C 109.5
C24A C27A H27A 109.5
C24A C27A H27B 109.5
H27A C27A H27B 109.5
C24A C27A H27C 109.5
H27A C27A H27C 109.5
H27B C27A H27C 109.5
C33A C28A C29A 121.(2)
C33A C28A C14A 117.(2)
C29A C28A C14A 121.1(19)
C30A C29A C28A 119.(2)
C30A C29A C34A 121.(2)
C28A C29A C34A 121.(2)
C31A C30A C29A 120.(2)
C31A C30A H30A 120.1
C29A C30A H30A 120.1
C32A C31A C30A 123.(2)
C32A C31A C35A 117.(2)
C30A C31A C35A 120.(2)
C31A C32A C33A 120.(2)
C31A C32A H32A 120.1
C33A C32A H32A 120.1
C28A C33A C32A 117.(2)
C28A C33A C36A 121.(2)
C32A C33A C36A 121.(2)
C29A C34A H34A 109.5
C29A C34A H34B 109.5
H34A C34A H34B 109.5
C29A C34A H34C 109.5
H34A C34A H34C 109.5
H34B C34A H34C 109.5
C31A C35A H35A 109.5
C31A C35A H35B 109.5
H35A C35A H35B 109.5
C31A C35A H35C 109.5
H35A C35A H35C 109.5
H35B C35A H35C 109.5
C33A C36A H36A 109.5
C33A C36A H36B 109.5
H36A C36A H36B 109.5
C33A C36A H36C 109.5
H36A C36A H36C 109.5
H36B C36A H36C 109.5
C38A C37A N5A 116.0(16)
C38A C37A H37A 108.3
N5A C37A H37A 108.3
C38A C37A H37B 108.3
N5A C37A H37B 108.3
H37A C37A H37B 107.4
C39A C38A C43A 116.5(18)
C39A C38A C37A 120.8(18)
C43A C38A C37A 122.7(17)
C40A C39A C38A 121.(2)
C40A C39A H39A 119.3
C38A C39A H39A 119.3
C41A C40A C39A 120.(2)
C41A C40A H40A 120.2
C39A C40A H40A 120.2
C40A C41A C42A 120.(2)
C40A C41A H41A 120.1
C42A C41A H41A 120.1
C43A C42A C41A 122.(2)
C43A C42A H42A 119.1
C41A C42A H42A 119.1
C42A C43A C38A 120.(2)
C42A C43A H43A 119.8
C38A C43A H43A 119.8
N1B C1B C2B 115.3(15)
N1B C1B Br1B 119.9(13)
C2B C1B Br1B 124.8(13)
C3B C2B C1B 102.9(16)
C3B C2B H2B 128.6
C1B C2B H2B 128.6
C4B C3B C2B 109.0(16)
C4B C3B H3B 125.5
C2B C3B H3B 125.5
C3B C4B C5B 127.2(17)
C3B C4B N1B 109.1(15)
C5B C4B N1B 123.0(15)
C4B C5B C6B 124.5(16)
C4B C5B C19B 118.7(15)
C6B C5B C19B 116.6(15)
C5B C6B N2B 123.1(16)
C5B C6B C7B 126.2(16)
N2B C6B C7B 110.2(15)
C8B C7B C6B 106.2(16)
C8B C7B H7B 126.9
C6B C7B H7B 126.9
C7B C8B C9B 105.4(15)
C7B C8B H8B 127.3
C9B C8B H8B 127.3
N2B C9B N5B 122.2(16)
N2B C9B C8B 113.1(15)
N5B C9B C8B 124.8(15)
N5B C10B N3B 124.5(16)
N5B C10B C11B 127.0(17)
N3B C10B C11B 108.5(16)
C12B C11B C10B 110.2(17)
C12B C11B H11B 124.9
C10B C11B H11B 124.9
C11B C12B C13B 104.6(17)
C11B C12B H12B 127.7
C13B C12B H12B 127.7
C14B C13B N3B 123.0(16)
C14B C13B C12B 125.7(18)
N3B C13B C12B 111.1(16)
C13B C14B C15B 124.6(17)
C13B C14B C28B 120.8(17)
C15B C14B C28B 114.6(15)
N4B C15B C16B 109.6(16)
N4B C15B C14B 123.7(16)
C16B C15B C14B 126.4(16)
C15B C16B C17B 106.6(17)
C15B C16B H16B 126.7
C17B C16B H16B 126.7
C18B C17B C16B 106.2(16)
C18B C17B H17B 126.9
C16B C17B H17B 126.9
N4B C18B C17B 111.7(16)
N4B C18B Br2B 124.8(14)
C17B C18B Br2B 123.5(14)
C20B C19B C24B 122.0(17)
C20B C19B C5B 119.2(16)
C24B C19B C5B 118.7(16)
C19B C20B C21B 117.7(18)
C19B C20B C25B 124.2(17)
C21B C20B C25B 118.1(17)
C22B C21B C20B 123.2(19)
C22B C21B H21B 118.4
C20B C21B H21B 118.4
C21B C22B C23B 116.9(18)
C21B C22B C26B 121.1(19)
C23B C22B C26B 122.0(19)
C22B C23B C24B 123.1(18)
C22B C23B H23B 118.5
C24B C23B H23B 118.5
C19B C24B C23B 116.6(18)
C19B C24B C27B 120.9(17)
C23B C24B C27B 122.5(17)
C20B C25B H25D 109.5
C20B C25B H25E 109.5
H25D C25B H25E 109.5
C20B C25B H25F 109.5
H25D C25B H25F 109.5
H25E C25B H25F 109.5
C22B C26B H26D 109.5
C22B C26B H26E 109.5
H26D C26B H26E 109.5
C22B C26B H26F 109.5
H26D C26B H26F 109.5
H26E C26B H26F 109.5
C24B C27B H27D 109.5
C24B C27B H27E 109.5
H27D C27B H27E 109.5
C24B C27B H27F 109.5
H27D C27B H27F 109.5
H27E C27B H27F 109.5
C33B C28B C29B 122.7(18)
C33B C28B C14B 117.3(18)
C29B C28B C14B 119.8(18)
C30B C29B C28B 115.6(19)
C30B C29B C34B 120.3(19)
C28B C29B C34B 124.1(18)
C31B C30B C29B 122.(2)
C31B C30B H30B 119.0
C29B C30B H30B 119.0
C30B C31B C32B 119.8(19)
C30B C31B C35B 119.(2)
C32B C31B C35B 121.(2)
C31B C32B C33B 121.(2)
C31B C32B H32B 119.5
C33B C32B H32B 119.5
C28B C33B C32B 118.9(19)
C28B C33B C36B 123.7(18)
C32B C33B C36B 117.3(19)
C29B C34B H34D 109.5
C29B C34B H34E 109.5
H34D C34B H34E 109.5
C29B C34B H34F 109.5
H34D C34B H34F 109.5
H34E C34B H34F 109.5
C31B C35B H35D 109.5
C31B C35B H35E 109.5
H35D C35B H35E 109.5
C31B C35B H35F 109.5
H35D C35B H35F 109.5
H35E C35B H35F 109.5
C33B C36B H36D 109.5
C33B C36B H36E 109.5
H36D C36B H36E 109.5
C33B C36B H36F 109.5
H36D C36B H36F 109.5
H36E C36B H36F 109.5
N5B C37B C38B 113.4(14)
N5B C37B H37C 108.9
C38B C37B H37C 108.9
N5B C37B H37D 108.9
C38B C37B H37D 108.9
H37C C37B H37D 107.7
C43B C38B C39B 118.6(18)
C43B C38B C37B 124.7(16)
C39B C38B C37B 116.7(16)
C40B C39B C38B 120.1(18)
C40B C39B H39B 119.9
C38B C39B H39B 119.9
C39B C40B C41B 120.7(19)
C39B C40B H40B 119.7
C41B C40B H40B 119.7
C42B C41B C40B 117.7(19)
C42B C41B H41B 121.2
C40B C41B H41B 121.2
C43B C42B C41B 122.(2)
C43B C42B H42B 119.2
C41B C42B H42B 119.2
C42B C43B C38B 121.2(18)
C42B C43B H43B 119.4
C38B C43B H43B 119.4
N1C C1C C2C 114.0(19)
N1C C1C Br1C 122.9(15)
C2C C1C Br1C 122.9(15)
C3C C2C C1C 104.0(18)
C3C C2C H2C 128.0
C1C C2C H2C 128.0
C2C C3C C4C 107.8(18)
C2C C3C H3C 126.1
C4C C3C H3C 126.1
N1C C4C C5C 128.2(18)
N1C C4C C3C 107.8(17)
C5C C4C C3C 123.9(18)
C6C C5C C4C 121.7(18)
C6C C5C C19C 118.9(18)
C4C C5C C19C 119.2(18)
N2C C6C C5C 123.8(17)
N2C C6C C7C 107.3(16)
C5C C6C C7C 128.3(18)
C8C C7C C6C 108.7(17)
C8C C7C H7C 125.6
C6C C7C H7C 125.6
C7C C8C C9C 109.8(17)
C7C C8C H8C 125.1
C9C C8C H8C 125.1
N5C C9C N2C 124.4(16)
N5C C9C C8C 127.8(16)
N2C C9C C8C 107.6(16)
N3C C10C C11C 111.6(16)
N3C C10C N5C 120.1(17)
C11C C10C N5C 128.1(16)
C12C C11C C10C 108.2(17)
C12C C11C H11C 125.9
C10C C11C H11C 125.9
C11C C12C C13C 105.8(17)
C11C C12C H12C 127.1
C13C C12C H12C 127.1
N3C C13C C14C 122.3(17)
N3C C13C C12C 110.4(16)
C14C C13C C12C 126.7(17)
C13C C14C C15C 127.5(17)
C13C C14C C28C 116.1(16)
C15C C14C C28C 116.1(16)
C16C C15C N4C 113.2(18)
C16C C15C C14C 128.3(18)
N4C C15C C14C 118.5(16)
C15C C16C C17C 105.9(18)
C15C C16C H16C 127.0
C17C C16C H16C 127.0
C18C C17C C16C 105.1(18)
C18C C17C H17C 127.4
C16C C17C H17C 127.4
N4C C18C C17C 115.9(18)
N4C C18C Br2C 118.0(14)
C17C C18C Br2C 126.0(16)
C24C C19C C20C 122.3(19)
C24C C19C C5C 120.(2)
C20C C19C C5C 118.(2)
C21C C20C C19C 117.(2)
C21C C20C C25C 120.2(19)
C19C C20C C25C 122.2(18)
C20C C21C C22C 120.(2)
C20C C21C H21C 119.8
C22C C21C H21C 119.8
C23C C22C C21C 120.1(19)
C23C C22C C26C 120.(2)
C21C C22C C26C 119.4(19)
C22C C23C C24C 121.(2)
C22C C23C H23C 119.5
C24C C23C H23C 119.5
C19C C24C C23C 118.(2)
C19C C24C C27C 125.(2)
C23C C24C C27C 117.(2)
C20C C25C H25G 109.5
C20C C25C H25H 109.5
H25G C25C H25H 109.5
C20C C25C H25I 109.5
H25G C25C H25I 109.5
H25H C25C H25I 109.5
C22C C26C H26G 109.5
C22C C26C H26H 109.5
H26G C26C H26H 109.5
C22C C26C H26I 109.5
H26G C26C H26I 109.5
H26H C26C H26I 109.5
C24C C27C H27G 109.5
C24C C27C H27H 109.5
H27G C27C H27H 109.5
C24C C27C H27I 109.5
H27G C27C H27I 109.5
H27H C27C H27I 109.5
C33C C28C C29C 119.8(17)
C33C C28C C14C 122.3(17)
C29C C28C C14C 117.3(16)
C30C C29C C28C 118.6(17)
C30C C29C C34C 120.8(17)
C28C C29C C34C 120.6(17)
C29C C30C C31C 122.0(18)
C29C C30C H30C 119.0
C31C C30C H30C 119.0
C32C C31C C30C 116.1(18)
C32C C31C C35C 121.2(18)
C30C C31C C35C 122.5(18)
C31C C32C C33C 125.5(19)
C31C C32C H32C 117.3
C33C C32C H32C 117.3
C32C C33C C28C 117.9(18)
C32C C33C C36C 121.5(18)
C28C C33C C36C 120.5(17)
C29C C34C H34G 109.5
C29C C34C H34H 109.5
H34G C34C H34H 109.5
C29C C34C H34I 109.5
H34G C34C H34I 109.5
H34H C34C H34I 109.5
C31C C35C H35G 109.5
C31C C35C H35H 109.5
H35G C35C H35H 109.5
C31C C35C H35I 109.5
H35G C35C H35I 109.5
H35H C35C H35I 109.5
C33C C36C H36G 109.5
C33C C36C H36H 109.5
H36G C36C H36H 109.5
C33C C36C H36I 109.5
H36G C36C H36I 109.5
H36H C36C H36I 109.5
N5C C37C C38C 113.4(15)
N5C C37C H37E 108.9
C38C C37C H37E 108.9
N5C C37C H37F 108.9
C38C C37C H37F 108.9
H37E C37C H37F 107.7
C39C C38C C43C 118.8(17)
C39C C38C C37C 125.1(16)
C43C C38C C37C 116.1(16)
C40C C39C C38C 120.8(17)
C40C C39C H39C 119.6
C38C C39C H39C 119.6
C39C C40C C41C 120.6(19)
C39C C40C H40C 119.7
C41C C40C H40C 119.7
C42C C41C C40C 119.5(18)
C42C C41C H41C 120.2
C40C C41C H41C 120.2
C41C C42C C43C 122.0(18)
C41C C42C H42C 119.0
C43C C42C H42C 119.0
C42C C43C C38C 118.2(18)
C42C C43C H43C 120.9
C38C C43C H43C 120.9
C2D C1D N1D 112.6(19)
C2D C1D Br1D 128.2(16)
N1D C1D Br1D 119.0(15)
C1D C2D C3D 107.6(18)
C1D C2D H2D 126.2
C3D C2D H2D 126.2
C4D C3D C2D 105.4(18)
C4D C3D H3D 127.3
C2D C3D H3D 127.3
C3D C4D N1D 113.0(17)
C3D C4D C5D 126.3(19)
N1D C4D C5D 120.0(18)
C6D C5D C4D 124.7(19)
C6D C5D C19D 119.8(18)
C4D C5D C19D 115.1(18)
C5D C6D N2D 126.6(18)
C5D C6D C7D 125.6(19)
N2D C6D C7D 107.8(18)
C8D C7D C6D 104.8(19)
C8D C7D H7D 127.6
C6D C7D H7D 127.6
C7D C8D C9D 108.7(19)
C7D C8D H8D 125.6
C9D C8D H8D 125.6
N2D C9D N5D 124.7(18)
N2D C9D C8D 110.6(18)
N5D C9D C8D 124.2(19)
N3D C10D N5D 120.1(18)
N3D C10D C11D 113.1(17)
N5D C10D C11D 126.8(18)
C10D C11D C12D 104.0(17)
C10D C11D H11D 128.0
C12D C11D H11D 128.0
C13D C12D C11D 108.3(18)
C13D C12D H12D 125.8
C11D C12D H12D 125.8
C14D C13D C12D 126.1(18)
C14D C13D N3D 124.5(19)
C12D C13D N3D 108.6(17)
C13D C14D C15D 124.5(19)
C13D C14D C28D 115.9(18)
C15D C14D C28D 119.6(18)
N4D C15D C14D 123.7(18)
N4D C15D C16D 107.2(19)
C14D C15D C16D 128.(2)
C17D C16D C15D 108.2(19)
C17D C16D H16D 125.9
C15D C16D H16D 125.9
C16D C17D C18D 107.(2)
C16D C17D H17D 126.6
C18D C17D H17D 126.6
N4D C18D C17D 110.1(19)
N4D C18D Br2D 123.6(15)
C17D C18D Br2D 125.9(17)
C24D C19D C20D 120.(2)
C24D C19D C5D 121.(2)
C20D C19D C5D 118.(2)
C19D C20D C21D 120.(2)
C19D C20D C25D 121.4(19)
C21D C20D C25D 118.(2)
C20D C21D C22D 118.(2)
C20D C21D H21D 121.0
C22D C21D H21D 121.0
C23D C22D C21D 122.(2)
C23D C22D C26D 121.(2)
C21D C22D C26D 117.(2)
C22D C23D C24D 117.(2)
C22D C23D H23D 121.7
C24D C23D H23D 121.7
C19D C24D C23D 123.(2)
C19D C24D C27D 122.5(19)
C23D C24D C27D 115.(2)
C20D C25D H25J 109.5
C20D C25D H25K 109.5
H25J C25D H25K 109.5
C20D C25D H25L 109.5
H25J C25D H25L 109.5
H25K C25D H25L 109.5
C22D C26D H26J 109.5
C22D C26D H26K 109.5
H26J C26D H26K 109.5
C22D C26D H26L 109.5
H26J C26D H26L 109.5
H26K C26D H26L 109.5
C24D C27D H27J 109.5
C24D C27D H27K 109.5
H27J C27D H27K 109.5
C24D C27D H27L 109.5
H27J C27D H27L 109.5
H27K C27D H27L 109.5
C33D C28D C29D 121.0(18)
C33D C28D C14D 121.0(18)
C29D C28D C14D 118.0(17)
C28D C29D C30D 119.3(18)
C28D C29D C34D 123.3(18)
C30D C29D C34D 117.4(18)
C31D C30D C29D 118.5(19)
C31D C30D H30D 120.8
C29D C30D H30D 120.8
C32D C31D C30D 121.6(19)
C32D C31D C35D 117.5(18)
C30D C31D C35D 120.8(18)
C31D C32D C33D 120.7(19)
C31D C32D H32D 119.6
C33D C32D H32D 119.6
C28D C33D C32D 118.5(18)
C28D C33D C36D 121.1(19)
C32D C33D C36D 120.1(19)
C29D C34D H34J 109.5
C29D C34D H34K 109.5
H34J C34D H34K 109.5
C29D C34D H34L 109.5
H34J C34D H34L 109.5
H34K C34D H34L 109.5
C31D C35D H35J 109.5
C31D C35D H35K 109.5
H35J C35D H35K 109.5
C31D C35D H35L 109.5
H35J C35D H35L 109.5
H35K C35D H35L 109.5
C33D C36D H36J 109.5
C33D C36D H36K 109.5
H36J C36D H36K 109.5
C33D C36D H36L 109.5
H36J C36D H36L 109.5
H36K C36D H36L 109.5
N5D C37D C38D 112.4(17)
N5D C37D H37G 109.1
C38D C37D H37G 109.1
N5D C37D H37H 109.1
C38D C37D H37H 109.1
H37G C37D H37H 107.9
C39D C38D C43D 119.(2)
C39D C38D C37D 118.(2)
C43D C38D C37D 123.(2)
C38D C39D C40D 123.(2)
C38D C39D H39D 118.6
C40D C39D H39D 118.6
C39D C40D C41D 118.(2)
C39D C40D H40D 120.8
C41D C40D H40D 120.8
C42D C41D C40D 119.(2)
C42D C41D H41D 120.4
C40D C41D H41D 120.4
C41D C42D C43D 120.(2)
C41D C42D H42D 119.9
C43D C42D H42D 119.9
C38D C43D C42D 121.(2)
C38D C43D H43D 119.6
C42D C43D H43D 119.6
C2H C1H H1H1 109.5
C2H C1H H1H2 109.5
H1H1 C1H H1H2 109.5
C2H C1H H1H3 109.5
H1H1 C1H H1H3 109.5
H1H2 C1H H1H3 109.5
C1H C2H C3H 127.(4)
C1H C2H H2H1 105.5
C3H C2H H2H1 105.5
C1H C2H H2H2 105.5
C3H C2H H2H2 105.5
H2H1 C2H H2H2 106.1
C2H C3H C4H 106.(3)
C2H C3H H3H1 110.5
C4H C3H H3H1 110.5
C2H C3H H3H2 110.5
C4H C3H H3H2 110.5
H3H1 C3H H3H2 108.6
C5H C4H C3H 108.(3)
C5H C4H H4H1 110.1
C3H C4H H4H1 110.1
C5H C4H H4H2 110.1
C3H C4H H4H2 110.1
H4H1 C4H H4H2 108.4
C6H C5H C4H 119.(3)
C6H C5H H5H1 107.6
C4H C5H H5H1 107.6
C6H C5H H5H2 107.6
C4H C5H H5H2 107.6
H5H1 C5H H5H2 107.0
C5H C6H H6H1 109.5
C5H C6H H6H2 109.5
H6H1 C6H H6H2 109.5
C5H C6H H6H3 109.5
H6H1 C6H H6H3 109.5
H6H2 C6H H6H3 109.5
C2S C1S H1S1 109.5
C2S C1S H1S2 109.5
H1S1 C1S H1S2 109.5
C2S C1S H1S3 109.5
H1S1 C1S H1S3 109.5
H1S2 C1S H1S3 109.5
C1S C2S C3S 112.(6)
C1S C2S H2S1 109.1
C3S C2S H2S1 109.1
C1S C2S H2S2 109.1
C3S C2S H2S2 109.1
H2S1 C2S H2S2 107.9
C4S C3S C2S 131.(7)
C4S C3S H3S1 104.4
C2S C3S H3S1 104.4
C4S C3S H3S2 104.4
C2S C3S H3S2 104.4
H3S1 C3S H3S2 105.6
C3S C4S C5S 111.(6)
C3S C4S H4S1 109.5
C5S C4S H4S1 109.5
C3S C4S H4S2 109.5
C5S C4S H4S2 109.5
H4S1 C4S H4S2 108.1
C6S C5S C4S 92.(5)
C6S C5S H5S1 113.3
C4S C5S H5S1 113.3
C6S C5S H5S2 113.3
C4S C5S H5S2 113.3
H5S1 C5S H5S2 110.6
C5S C6S H6S1 109.5
C5S C6S H6S2 109.5
H6S1 C6S H6S2 109.5
C5S C6S H6S3 109.5
H6S1 C6S H6S3 109.5
H6S2 C6S H6S3 109.5
C2T C1T H1T1 109.5
C2T C1T H1T2 109.5
H1T1 C1T H1T2 109.5
C2T C1T H1T3 109.5
H1T1 C1T H1T3 109.5
H1T2 C1T H1T3 109.5
C3T C2T C1T 115.(2)
C3T C2T H2T1 108.6
C1T C2T H2T1 108.6
C3T C2T H2T2 108.6
C1T C2T H2T2 108.6
H2T1 C2T H2T2 107.6
C2T C3T C4T 119.(2)
C2T C3T H3T1 107.6
C4T C3T H3T1 107.6
C2T C3T H3T2 107.6
C4T C3T H3T2 107.6
H3T1 C3T H3T2 107.0
C3T C4T C5T 116.(2)
C3T C4T H4T1 108.3
C5T C4T H4T1 108.3
C3T C4T H4T2 108.3
C5T C4T H4T2 108.3
H4T1 C4T H4T2 107.4
C6T C5T C4T 115.(2)
C6T C5T H5T1 108.6
C4T C5T H5T1 108.6
C6T C5T H5T2 108.6
C4T C5T H5T2 108.6
H5T1 C5T H5T2 107.6
C5T C6T H6T1 109.5
C5T C6T H6T2 109.5
H6T1 C6T H6T2 109.5
C5T C6T H6T3 109.5
H6T1 C6T H6T3 109.5
H6T2 C6T H6T3 109.5
C2X C1X H1X1 109.5
C2X C1X H1X2 109.5
H1X1 C1X H1X2 109.5
C2X C1X H1X3 109.5
H1X1 C1X H1X3 109.5
H1X2 C1X H1X3 109.5
C1X C2X C3X 111.(2)
C1X C2X H2X1 109.3
C3X C2X H2X1 109.3
C1X C2X H2X2 109.3
C3X C2X H2X2 109.3
H2X1 C2X H2X2 108.0
C4X C3X C2X 111.(2)
C4X C3X H3X1 109.5
C2X C3X H3X1 109.5
C4X C3X H3X2 109.5
C2X C3X H3X2 109.5
H3X1 C3X H3X2 108.1
C3X C4X C5X 114.(2)
C3X C4X H4X1 108.8
C5X C4X H4X1 108.8
C3X C4X H4X2 108.8
C5X C4X H4X2 108.8
H4X1 C4X H4X2 107.7
C6X C5X C4X 115.(2)
C6X C5X H5X1 108.6
C4X C5X H5X1 108.6
C6X C5X H5X2 108.6
C4X C5X H5X2 108.6
H5X1 C5X H5X2 107.6
C5X C6X H6X1 109.5
C5X C6X H6X2 109.5
H6X1 C6X H6X2 109.5
C5X C6X H6X3 109.5
H6X1 C6X H6X3 109.5
H6X2 C6X H6X3 109.5
N3A Cu1A N1A 156.9(7)
N3A Cu1A N4A 92.4(7)
N1A Cu1A N4A 99.4(7)
N3A Cu1A N2A 88.5(7)
N1A Cu1A N2A 89.1(7)
N4A Cu1A N2A 155.0(7)
N2B Cu1B N3B 88.9(6)
N2B Cu1B N1B 90.3(6)
N3B Cu1B N1B 154.9(6)
N2B Cu1B N4B 155.6(6)
N3B Cu1B N4B 91.6(6)
N1B Cu1B N4B 99.2(6)
N3C Cu1C N1C 157.1(8)
N3C Cu1C N2C 89.9(6)
N1C Cu1C N2C 91.1(7)
N3C Cu1C N4C 90.5(6)
N1C Cu1C N4C 98.5(7)
N2C Cu1C N4C 154.1(7)
N2D Cu1D N1D 91.2(7)
N2D Cu1D N3D 89.5(7)
N1D Cu1D N3D 154.1(8)
N2D Cu1D N4D 155.0(7)
N1D Cu1D N4D 99.7(7)
N3D Cu1D N4D 90.3(7)
C1A N1A C4A 105.0(16)
C1A N1A Cu1A 130.5(14)
C4A N1A Cu1A 122.2(12)
C6A N2A C9A 107.7(16)
C6A N2A Cu1A 122.5(13)
C9A N2A Cu1A 128.7(13)
C10A N3A C13A 106.1(16)
C10A N3A Cu1A 128.3(14)
C13A N3A Cu1A 124.1(12)
C18A N4A C15A 105.5(16)
C18A N4A Cu1A 131.1(14)
C15A N4A Cu1A 123.2(13)
C10A N5A C9A 127.2(16)
C10A N5A C37A 116.1(16)
C9A N5A C37A 116.5(16)
C1B N1B C4B 103.6(14)
C1B N1B Cu1B 131.7(12)
C4B N1B Cu1B 121.9(11)
C9B N2B C6B 105.0(14)
C9B N2B Cu1B 131.1(12)
C6B N2B Cu1B 122.4(11)
C13B N3B C10B 105.5(15)
C13B N3B Cu1B 126.6(12)
C10B N3B Cu1B 126.4(12)
C18B N4B C15B 106.0(15)
C18B N4B Cu1B 129.7(12)
C15B N4B Cu1B 123.2(12)
C10B N5B C9B 123.9(14)
C10B N5B C37B 114.3(15)
C9B N5B C37B 121.8(14)
C1C N1C C4C 106.3(17)
C1C N1C Cu1C 130.8(14)
C4C N1C Cu1C 122.9(13)
C6C N2C C9C 106.6(15)
C6C N2C Cu1C 125.5(13)
C9C N2C Cu1C 126.4(12)
C10C N3C C13C 104.0(15)
C10C N3C Cu1C 129.8(13)
C13C N3C Cu1C 124.4(12)
C18C N4C C15C 99.8(15)
C18C N4C Cu1C 132.4(13)
C15C N4C Cu1C 126.0(13)
C9C N5C C10C 125.3(15)
C9C N5C C37C 116.7(14)
C10C N5C C37C 117.7(15)
C1D N1D C4D 101.0(16)
C1D N1D Cu1D 131.9(14)
C4D N1D Cu1D 124.4(13)
C9D N2D C6D 108.2(17)
C9D N2D Cu1D 127.2(14)
C6D N2D Cu1D 123.3(14)
C10D N3D C13D 105.9(16)
C10D N3D Cu1D 129.9(14)
C13D N3D Cu1D 123.7(13)
C18D N4D C15D 107.5(17)
C18D N4D Cu1D 127.4(14)
C15D N4D Cu1D 122.8(14)
C9D N5D C10D 125.7(17)
C9D N5D C37D 117.5(17)
C10D N5D C37D 116.8(17)

loop_
_geom_bond_atom_site_label_1
_geom_bond_atom_site_label_2
_geom_bond_distance
Br1A C1A 1.87(2)
Br2A C18A 1.87(2)
Br1B C1B 1.891(17)
Br2B C18B 1.832(18)
Br1C C1C 1.88(2)
Br2C C18C 1.882(19)
Br1D C1D 1.85(2)
Br2D C18D 1.86(2)
C1A N1A 1.34(2)
C1A C2A 1.39(3)
C2A C3A 1.41(3)
C2A H2A 0.95
C3A C4A 1.41(3)
C3A H3A 0.95
C4A N1A 1.40(2)
C4A C5A 1.41(3)
C5A C6A 1.37(3)
C5A C19A 1.51(3)
C6A N2A 1.38(2)
C6A C7A 1.45(3)
C7A C8A 1.34(3)
C7A H7A 0.95
C8A C9A 1.39(3)
C8A H8A 0.95
C9A N5A 1.36(2)
C9A N2A 1.38(2)
C10A N5A 1.35(2)
C10A N3A 1.36(2)
C10A C11A 1.42(3)
C11A C12A 1.37(3)
C11A H11A 0.95
C12A C13A 1.41(3)
C12A H12A 0.95
C13A C14A 1.38(3)
C13A N3A 1.42(3)
C14A C15A 1.37(3)
C14A C28A 1.54(3)
C15A N4A 1.38(3)
C15A C16A 1.45(3)
C16A C17A 1.41(3)
C16A H16A 0.95
C17A C18A 1.35(3)
C17A H17A 0.95
C18A N4A 1.38(2)
C19A C20A 1.36(3)
C19A C24A 1.42(3)
C20A C21A 1.40(3)
C20A C25A 1.54(3)
C21A C22A 1.38(3)
C21A H21A 0.95
C22A C23A 1.40(3)
C22A C26A 1.51(3)
C23A C24A 1.40(3)
C23A H23A 0.95
C24A C27A 1.51(3)
C25A H25A 0.98
C25A H25B 0.98
C25A H25C 0.98
C26A H26A 0.98
C26A H26B 0.98
C26A H26C 0.98
C27A H27A 0.98
C27A H27B 0.98
C27A H27C 0.98
C28A C33A 1.40(3)
C28A C29A 1.42(3)
C29A C30A 1.42(3)
C29A C34A 1.45(3)
C30A C31A 1.35(3)
C30A H30A 0.95
C31A C32A 1.35(3)
C31A C35A 1.55(3)
C32A C33A 1.45(3)
C32A H32A 0.95
C33A C36A 1.46(3)
C34A H34A 0.98
C34A H34B 0.98
C34A H34C 0.98
C35A H35A 0.98
C35A H35B 0.98
C35A H35C 0.98
C36A H36A 0.98
C36A H36B 0.98
C36A H36C 0.98
C37A C38A 1.45(3)
C37A N5A 1.50(2)
C37A H37A 0.99
C37A H37B 0.99
C38A C39A 1.41(3)
C38A C43A 1.43(3)
C39A C40A 1.38(3)
C39A H39A 0.95
C40A C41A 1.35(3)
C40A H40A 0.95
C41A C42A 1.40(3)
C41A H41A 0.95
C42A C43A 1.33(3)
C42A H42A 0.95
C43A H43A 0.95
C1B N1B 1.33(2)
C1B C2B 1.40(2)
C2B C3B 1.39(2)
C2B H2B 0.95
C3B C4B 1.39(2)
C3B H3B 0.95
C4B C5B 1.40(2)
C4B N1B 1.41(2)
C5B C6B 1.41(2)
C5B C19B 1.50(2)
C6B N2B 1.41(2)
C6B C7B 1.42(2)
C7B C8B 1.38(2)
C7B H7B 0.95
C8B C9B 1.44(2)
C8B H8B 0.95
C9B N2B 1.31(2)
C9B N5B 1.38(2)
C10B N5B 1.36(2)
C10B N3B 1.38(2)
C10B C11B 1.42(3)
C11B C12B 1.34(3)
C11B H11B 0.95
C12B C13B 1.44(2)
C12B H12B 0.95
C13B C14B 1.37(3)
C13B N3B 1.38(2)
C14B C15B 1.47(3)
C14B C28B 1.50(3)
C15B N4B 1.39(2)
C15B C16B 1.40(3)
C16B C17B 1.40(3)
C16B H16B 0.95
C17B C18B 1.39(3)
C17B H17B 0.95
C18B N4B 1.35(2)
C19B C20B 1.36(3)
C19B C24B 1.41(3)
C20B C21B 1.42(3)
C20B C25B 1.52(3)
C21B C22B 1.37(3)
C21B H21B 0.95
C22B C23B 1.38(3)
C22B C26B 1.50(3)
C23B C24B 1.42(3)
C23B H23B 0.95
C24B C27B 1.49(3)
C25B H25D 0.98
C25B H25E 0.98
C25B H25F 0.98
C26B H26D 0.98
C26B H26E 0.98
C26B H26F 0.98
C27B H27D 0.98
C27B H27E 0.98
C27B H27F 0.98
C28B C33B 1.37(3)
C28B C29B 1.42(3)
C29B C30B 1.42(3)
C29B C34B 1.46(3)
C30B C31B 1.38(3)
C30B H30B 0.95
C31B C32B 1.38(3)
C31B C35B 1.52(3)
C32B C33B 1.38(3)
C32B H32B 0.95
C33B C36B 1.52(3)
C34B H34D 0.98
C34B H34E 0.98
C34B H34F 0.98
C35B H35D 0.98
C35B H35E 0.98
C35B H35F 0.98
C36B H36D 0.98
C36B H36E 0.98
C36B H36F 0.98
C37B N5B 1.49(2)
C37B C38B 1.50(3)
C37B H37C 0.99
C37B H37D 0.99
C38B C43B 1.38(3)
C38B C39B 1.38(2)
C39B C40B 1.37(3)
C39B H39B 0.95
C40B C41B 1.39(3)
C40B H40B 0.95
C41B C42B 1.38(3)
C41B H41B 0.95
C42B C43B 1.34(3)
C42B H42B 0.95
C43B H43B 0.95
C1C N1C 1.35(3)
C1C C2C 1.42(3)
C2C C3C 1.39(3)
C2C H2C 0.95
C3C C4C 1.47(3)
C3C H3C 0.95
C4C N1C 1.38(3)
C4C C5C 1.40(3)
C5C C6C 1.38(3)
C5C C19C 1.47(3)
C6C N2C 1.38(2)
C6C C7C 1.44(3)
C7C C8C 1.27(3)
C7C H7C 0.95
C8C C9C 1.42(2)
C8C H8C 0.95
C9C N5C 1.35(2)
C9C N2C 1.39(2)
C10C N3C 1.37(2)
C10C C11C 1.39(3)
C10C N5C 1.41(2)
C11C C12C 1.34(3)
C11C H11C 0.95
C12C C13C 1.43(3)
C12C H12C 0.95
C13C N3C 1.38(2)
C13C C14C 1.40(3)
C14C C15C 1.44(3)
C14C C28C 1.52(3)
C15C C16C 1.37(3)
C15C N4C 1.42(2)
C16C C17C 1.40(3)
C16C H16C 0.95
C17C C18C 1.37(3)
C17C H17C 0.95
C18C N4C 1.36(3)
C19C C24C 1.35(3)
C19C C20C 1.45(3)
C20C C21C 1.40(3)
C20C C25C 1.49(3)
C21C C22C 1.41(3)
C21C H21C 0.95
C22C C23C 1.38(3)
C22C C26C 1.53(3)
C23C C24C 1.43(3)
C23C H23C 0.95
C24C C27C 1.51(3)
C25C H25G 0.98
C25C H25H 0.98
C25C H25I 0.98
C26C H26G 0.98
C26C H26H 0.98
C26C H26I 0.98
C27C H27G 0.98
C27C H27H 0.98
C27C H27I 0.98
C28C C33C 1.38(3)
C28C C29C 1.41(3)
C29C C30C 1.38(2)
C29C C34C 1.50(3)
C30C C31C 1.39(3)
C30C H30C 0.95
C31C C32C 1.35(3)
C31C C35C 1.50(3)
C32C C33C 1.36(3)
C32C H32C 0.95
C33C C36C 1.52(3)
C34C H34G 0.98
C34C H34H 0.98
C34C H34I 0.98
C35C H35G 0.98
C35C H35H 0.98
C35C H35I 0.98
C36C H36G 0.98
C36C H36H 0.98
C36C H36I 0.98
C37C N5C 1.48(2)
C37C C38C 1.51(3)
C37C H37E 0.99
C37C H37F 0.99
C38C C39C 1.38(3)
C38C C43C 1.42(2)
C39C C40C 1.36(3)
C39C H39C 0.95
C40C C41C 1.37(3)
C40C H40C 0.95
C41C C42C 1.36(3)
C41C H41C 0.95
C42C C43C 1.37(3)
C42C H42C 0.95
C43C H43C 0.95
C1D C2D 1.36(3)
C1D N1D 1.42(3)
C2D C3D 1.41(3)
C2D H2D 0.95
C3D C4D 1.38(3)
C3D H3D 0.95
C4D N1D 1.42(3)
C4D C5D 1.43(3)
C5D C6D 1.37(3)
C5D C19D 1.52(3)
C6D N2D 1.38(3)
C6D C7D 1.48(3)
C7D C8D 1.35(3)
C7D H7D 0.95
C8D C9D 1.42(3)
C8D H8D 0.95
C9D N2D 1.31(3)
C9D N5D 1.37(3)
C10D N3D 1.34(2)
C10D N5D 1.38(3)
C10D C11D 1.41(3)
C11D C12D 1.42(3)
C11D H11D 0.95
C12D C13D 1.39(3)
C12D H12D 0.95
C13D C14D 1.37(3)
C13D N3D 1.41(2)
C14D C15D 1.41(3)
C14D C28D 1.50(3)
C15D N4D 1.41(3)
C15D C16D 1.41(3)
C16D C17D 1.37(3)
C16D H16D 0.95
C17D C18D 1.41(3)
C17D H17D 0.95
C18D N4D 1.34(3)
C19D C24D 1.36(3)
C19D C20D 1.39(3)
C20D C21D 1.41(3)
C20D C25D 1.48(3)
C21D C22D 1.42(3)
C21D H21D 0.95
C22D C23D 1.38(3)
C22D C26D 1.55(3)
C23D C24D 1.42(3)
C23D H23D 0.95
C24D C27D 1.52(3)
C25D H25J 0.98
C25D H25K 0.98
C25D H25L 0.98
C26D H26J 0.98
C26D H26K 0.98
C26D H26L 0.98
C27D H27J 0.98
C27D H27K 0.98
C27D H27L 0.98
C28D C33D 1.40(3)
C28D C29D 1.42(3)
C29D C30D 1.42(3)
C29D C34D 1.49(3)
C30D C31D 1.40(3)
C30D H30D 0.95
C31D C32D 1.38(3)
C31D C35D 1.53(3)
C32D C33D 1.41(3)
C32D H32D 0.95
C33D C36D 1.50(3)
C34D H34J 0.98
C34D H34K 0.98
C34D H34L 0.98
C35D H35J 0.98
C35D H35K 0.98
C35D H35L 0.98
C36D H36J 0.98
C36D H36K 0.98
C36D H36L 0.98
C37D N5D 1.48(2)
C37D C38D 1.52(3)
C37D H37G 0.99
C37D H37H 0.99
C38D C39D 1.36(3)
C38D C43D 1.37(3)
C39D C40D 1.39(3)
C39D H39D 0.95
C40D C41D 1.42(3)
C40D H40D 0.95
C41D C42D 1.37(3)
C41D H41D 0.95
C42D C43D 1.42(3)
C42D H42D 0.95
C43D H43D 0.95
C1H C2H 1.501(14)
C1H H1H1 0.98
C1H H1H2 0.98
C1H H1H3 0.98
C2H C3H 1.502(14)
C2H H2H1 0.99
C2H H2H2 0.99
C3H C4H 1.507(14)
C3H H3H1 0.99
C3H H3H2 0.99
C4H C5H 1.500(14)
C4H H4H1 0.99
C4H H4H2 0.99
C5H C6H 1.497(14)
C5H H5H1 0.99
C5H H5H2 0.99
C6H H6H1 0.98
C6H H6H2 0.98
C6H H6H3 0.98
C1S C2S 1.498(15)
C1S H1S1 0.98
C1S H1S2 0.98
C1S H1S3 0.98
C2S C3S 1.505(15)
C2S H2S1 0.99
C2S H2S2 0.99
C3S C4S 1.497(15)
C3S H3S1 0.99
C3S H3S2 0.99
C4S C5S 1.500(15)
C4S H4S1 0.99
C4S H4S2 0.99
C5S C6S 1.494(15)
C5S H5S1 0.99
C5S H5S2 0.99
C6S H6S1 0.98
C6S H6S2 0.98
C6S H6S3 0.98
C1T C2T 1.48(3)
C1T H1T1 0.98
C1T H1T2 0.98
C1T H1T3 0.98
C2T C3T 1.47(3)
C2T H2T1 0.99
C2T H2T2 0.99
C3T C4T 1.49(3)
C3T H3T1 0.99
C3T H3T2 0.99
C4T C5T 1.50(3)
C4T H4T1 0.99
C4T H4T2 0.99
C5T C6T 1.47(3)
C5T H5T1 0.99
C5T H5T2 0.99
C6T H6T1 0.98
C6T H6T2 0.98
C6T H6T3 0.98
C1X C2X 1.53(4)
C1X H1X1 0.98
C1X H1X2 0.98
C1X H1X3 0.98
C2X C3X 1.57(3)
C2X H2X1 0.99
C2X H2X2 0.99
C3X C4X 1.53(3)
C3X H3X1 0.99
C3X H3X2 0.99
C4X C5X 1.54(3)
C4X H4X1 0.99
C4X H4X2 0.99
C5X C6X 1.47(3)
C5X H5X1 0.99
C5X H5X2 0.99
C6X H6X1 0.98
C6X H6X2 0.98
C6X H6X3 0.98
Cu1A N3A 1.933(16)
Cu1A N1A 1.956(16)
Cu1A N4A 1.956(15)
Cu1A N2A 1.968(16)
Cu1B N2B 1.928(15)
Cu1B N3B 1.931(15)
Cu1B N1B 1.951(14)
Cu1B N4B 1.961(14)
Cu1C N3C 1.934(15)
Cu1C N1C 1.938(17)
Cu1C N2C 1.941(15)
Cu1C N4C 1.950(16)
Cu1D N2D 1.923(16)
Cu1D N1D 1.946(17)
Cu1D N3D 1.949(17)
Cu1D N4D 1.955(16)
